data_4128252
loop_
_publ_author_name
'Shi, Bingbing'
'Liu, Yuezhou'
'Zhu, Huangtianzhi'
'Vanderlinden, Ryan T.'
'Shangguan, Liqing'
'Ni, Ruidong'
'Acharyya, Koushik'
'Tang, Jian-Hong'
'Zhou, Zhixuan'
'Li, Xiaopeng'
'Huang, Feihe'
'Stang, Peter J.'

_publ_section_title
;
 Spontaneous Formation of a Cross-Linked Supramolecular Polymer Both in
 the Solid State and in Solution, Driven by Platinum(II)
 Metallacycle-Based Host-Guest Interactions.
;
_journal_issue 16
_journal_name_full 'Journal of the American Chemical Society'
_journal_page_first 6494
_journal_page_last 6498
_journal_paper_doi 10.1021/jacs.9b02281
_journal_volume 141
_journal_year 2019
_chemical_formula_moiety 'C140 H184 N4 O4 P8 Pt4, 4[CF3O3S]'
_chemical_formula_sum 'C144 H184 F12 N4 O16 P8 Pt4 S4'
_chemical_formula_weight 3611.30
_space_group_crystal_system monoclinic
_space_group_IT_number 14
_space_group_name_Hall '-P 2yn'
_space_group_name_H-M_alt 'P 1 21/n 1'
_symmetry_space_group_name_Hall '-P 2yn'
_symmetry_space_group_name_H-M 'P 1 21/n 1'
_atom_sites_solution_hydrogens geom
_audit_creation_method SHELXL-2017/1
_cell_angle_alpha 90
_cell_angle_beta 101.185(3)
_cell_angle_gamma 90
_cell_formula_units_Z 4
_cell_length_a 14.2760(13)
_cell_length_b 43.860(4)
_cell_length_c 26.515(2)
_cell_measurement_reflns_used 9945
_cell_measurement_temperature 103(2)
_cell_measurement_theta_max 22.98
_cell_measurement_theta_min 2.37
_cell_volume 16287(2)
_computing_structure_refinement 'SHELXL-2017/1 (Sheldrick, 2017)'
_diffrn_ambient_temperature 103(2)
_diffrn_measured_fraction_theta_full 0.996
_diffrn_measured_fraction_theta_max 0.996
_diffrn_measurement_device_type 'BRUKER APEXII CCD'
_diffrn_measurement_method '\f AND \w SCANS'
_diffrn_radiation_type MoK\a
_diffrn_radiation_wavelength 0.71073
_diffrn_reflns_av_R_equivalents 0.0695
_diffrn_reflns_av_unetI/netI 0.0452
_diffrn_reflns_Laue_measured_fraction_full 0.996
_diffrn_reflns_Laue_measured_fraction_max 0.996
_diffrn_reflns_limit_h_max 14
_diffrn_reflns_limit_h_min -14
_diffrn_reflns_limit_k_max 45
_diffrn_reflns_limit_k_min -44
_diffrn_reflns_limit_l_max 27
_diffrn_reflns_limit_l_min -26
_diffrn_reflns_number 152817
_diffrn_reflns_point_group_measured_fraction_full 0.996
_diffrn_reflns_point_group_measured_fraction_max 0.996
_diffrn_reflns_theta_full 21.491
_diffrn_reflns_theta_max 21.491
_diffrn_reflns_theta_min 2.372
_diffrn_source 'FINE-FOCUS SEALED TUBE'
_exptl_absorpt_coefficient_mu 3.625
_exptl_absorpt_correction_T_max 0.7449
_exptl_absorpt_correction_T_min 0.5577
_exptl_absorpt_correction_type multi-scan
_exptl_absorpt_process_details SADABS-2016/2
_exptl_crystal_colour COLORLESS
_exptl_crystal_density_diffrn 1.473
_exptl_crystal_description 'RECTANGLE PRISM'
_exptl_crystal_F_000 7232
_exptl_crystal_size_max 0.220
_exptl_crystal_size_mid 0.120
_exptl_crystal_size_min 0.085
_refine_diff_density_max 3.334
_refine_diff_density_min -2.051
_refine_diff_density_rms 0.211
_refine_ls_extinction_method none
_refine_ls_goodness_of_fit_ref 1.228
_refine_ls_hydrogen_treatment constr
_refine_ls_matrix_type full
_refine_ls_number_parameters 1639
_refine_ls_number_reflns 18626
_refine_ls_number_restraints 1737
_refine_ls_restrained_S_all 1.178
_refine_ls_R_factor_all 0.1174
_refine_ls_R_factor_gt 0.1001
_refine_ls_shift/su_max 0.006
_refine_ls_shift/su_mean 0.000
_refine_ls_structure_factor_coef Fsqd
_refine_ls_weighting_details 'w=1/[\s^2^(Fo^2^)+(0.0338P)^2^+797.2292P] where P=(Fo^2^+2Fc^2^)/3'
_refine_ls_weighting_scheme calc
_refine_ls_wR_factor_gt 0.2169
_refine_ls_wR_factor_ref 0.2254
_reflns_Friedel_coverage 0.000
_reflns_number_gt 15512
_reflns_number_total 18626
_reflns_threshold_expression 'I > 2\s(I)'
_cod_data_source_file ja9b02281_si_002.cif
_cod_data_source_block 20181024ps_0m_sq
_cod_depositor_comments
;
The following automatic conversions were performed:

'_exptl_absorpt_correction_type' value 'MULTI-SCAN' changed to
'multi-scan' according to
/home/data/users/saulius/crontab/automatic-downloads/current/ACS/lib/dictionaries/cif_core.dic
dictionary named 'cif_core.dic' version 2.4.2 from 2011-04-26.

Automatic conversion script
Id: cif_fix_values 4973 2017-02-22 13:04:09Z antanas 
;
_cod_database_code 4128252
_shelx_shelxl_version_number 2017/1
_shelx_space_group_comment
;
The symmetry employed for this shelxl refinement is uniquely defined
by the following loop, which should always be used as a source of
symmetry information in preference to the above space-group names.
They are only intended as comments.
;
_shelx_estimated_absorpt_t_min 0.503
_shelx_estimated_absorpt_t_max 0.748

loop_
_space_group_symop_operation_xyz
'x, y, z'
'-x+1/2, y+1/2, -z+1/2'
'-x, -y, -z'
'x-1/2, -y-1/2, z-1/2'

loop_
_atom_site_label
_atom_site_type_symbol
_atom_site_fract_x
_atom_site_fract_y
_atom_site_fract_z
_atom_site_U_iso_or_equiv
_atom_site_adp_type
_atom_site_occupancy
_atom_site_site_symmetry_order
_atom_site_calc_flag
_atom_site_refinement_flags_posn
_atom_site_refinement_flags_adp
_atom_site_refinement_flags_occupancy
_atom_site_disorder_assembly
_atom_site_disorder_group
Pt1 Pt 0.42930(7) 0.27379(2) 0.56729(4) 0.0404(3) Uani 1 1 d . . . . .
Pt2 Pt 0.43001(7) 0.18501(2) 0.78360(3) 0.0373(3) Uani 1 1 d . . . . .
Pt3 Pt 0.40182(6) 0.38052(2) 1.04404(3) 0.0320(2) Uani 1 1 d . . . . .
Pt4 Pt 0.33436(6) 0.47064(2) 0.82633(3) 0.0348(2) Uani 1 1 d . . . . .
P1 P 0.5853(5) 0.25993(15) 0.5676(3) 0.0531(17) Uani 1 1 d . . . . .
P2 P 0.2692(5) 0.2795(2) 0.5665(3) 0.081(2) Uani 1 1 d D . . . .
P3 P 0.5936(5) 0.18148(16) 0.7943(3) 0.0503(15) Uani 1 1 d . . . . .
P4 P 0.2672(4) 0.19213(14) 0.7691(2) 0.0441(15) Uani 1 1 d . . . . .
P5 P 0.5651(4) 0.38150(12) 1.0452(2) 0.0322(13) Uani 1 1 d . . . . .
P6 P 0.2394(4) 0.38187(14) 1.0406(2) 0.0433(14) Uani 1 1 d . . . . .
P7 P 0.4991(4) 0.47484(13) 0.8482(3) 0.0528(18) Uani 1 1 d . . . . .
P8 P 0.1738(4) 0.45811(14) 0.8041(2) 0.0457(16) Uani 1 1 d . . . . .
O1 O 0.4476(12) 0.1383(3) 1.2046(6) 0.052(4) Uani 1 1 d . . . . .
O2 O 0.7878(14) 0.1486(4) 1.2973(7) 0.068(5) Uani 1 1 d . . . . .
O3 O 0.3768(12) 0.5152(3) 0.4116(6) 0.048(4) Uani 1 1 d . . . . .
O4 O 0.2221(13) 0.5636(4) 0.2414(6) 0.061(4) Uani 1 1 d . . . . .
C1 C 0.4349(15) 0.2477(5) 0.6305(8) 0.036(4) Uani 1 1 d . . . . .
C2 C 0.4162(12) 0.2168(4) 0.6280(8) 0.028(4) Uani 1 1 d . . . . .
H2 H 0.403678 0.206940 0.595497 0.034 Uiso 1 1 calc R U . . .
C3 C 0.4547(17) 0.2601(5) 0.6812(9) 0.046(6) Uani 1 1 d . . . . .
H3 H 0.467211 0.281327 0.684982 0.055 Uiso 1 1 calc R U . . .
C4 C 0.4153(13) 0.1997(5) 0.6729(8) 0.030(4) Uani 1 1 d . . . . .
H4 H 0.400864 0.178608 0.669264 0.037 Uiso 1 1 calc R U . . .
C5 C 0.4565(17) 0.2432(5) 0.7242(9) 0.048(6) Uani 1 1 d . . . . .
H5 H 0.473131 0.252614 0.757010 0.058 Uiso 1 1 calc R U . . .
C6 C 0.4339(15) 0.2116(5) 0.7210(8) 0.034(4) Uani 1 1 d . . . . .
N2 N 0.4243(14) 0.1528(4) 0.8441(7) 0.044(4) Uani 1 1 d . . . . .
C7 C 0.4114(17) 0.1229(5) 0.8304(8) 0.045(6) Uani 1 1 d . . . . .
H7 H 0.405148 0.117419 0.795264 0.054 Uiso 1 1 calc R U . . .
C8 C 0.4230(16) 0.1599(5) 0.8925(8) 0.039(5) Uani 1 1 d . . . . .
H8 H 0.429367 0.180686 0.902410 0.047 Uiso 1 1 calc R U . . .
C9 C 0.407(2) 0.1011(6) 0.8653(9) 0.064(8) Uani 1 1 d . . . . .
H9 H 0.401914 0.080438 0.854545 0.077 Uiso 1 1 calc R U . . .
C10 C 0.410(2) 0.1078(6) 0.9151(9) 0.069(8) Uani 1 1 d . . . . .
H10 H 0.411119 0.092118 0.939878 0.083 Uiso 1 1 calc R U . . .
C11 C 0.413(2) 0.1384(5) 0.9292(6) 0.060(7) Uani 1 1 d D . . . .
C12 C 0.4165(19) 0.1480(5) 0.9811(6) 0.052(6) Uani 1 1 d D . . . .
C13 C 0.416(2) 0.1566(5) 1.0244(6) 0.055(7) Uani 1 1 d D . . . .
C14 C 0.4258(17) 0.1683(5) 1.0755(6) 0.046(5) Uani 1 1 d D . . . .
C15 C 0.4239(16) 0.1990(5) 1.0826(9) 0.042(5) Uani 1 1 d . . . . .
H15 H 0.416445 0.212441 1.053980 0.051 Uiso 1 1 calc R U . . .
C16 C 0.4307(16) 0.1479(5) 1.1167(8) 0.044(5) Uani 1 1 d . . . . .
H16 H 0.426167 0.126518 1.110877 0.053 Uiso 1 1 calc R U . . .
C17 C 0.4423(19) 0.1596(5) 1.1664(9) 0.052(6) Uani 1 1 d . . . . .
C18 C 0.4397(16) 0.1909(5) 1.1729(9) 0.041(5) Uani 1 1 d . . . . .
H18 H 0.442771 0.198984 1.206434 0.049 Uiso 1 1 calc R U . . .
C19 C 0.4330(15) 0.2106(3) 1.1321(8) 0.037(5) Uani 1 1 d D . . . .
C20 C 0.4291(18) 0.2432(3) 1.1386(8) 0.046(6) Uani 1 1 d D . . . .
C21 C 0.4304(14) 0.2706(3) 1.1433(8) 0.032(5) Uani 1 1 d D . . . .
C22 C 0.4300(14) 0.3031(4) 1.1497(8) 0.032(4) Uani 1 1 d . . . . .
C23 C 0.4373(14) 0.3163(5) 1.1977(8) 0.034(4) Uani 1 1 d . . . . .
H23 H 0.437814 0.303856 1.227107 0.041 Uiso 1 1 calc R U . . .
C24 C 0.4437(15) 0.3473(5) 1.2025(8) 0.037(5) Uani 1 1 d . . . . .
H24 H 0.453413 0.356668 1.235418 0.045 Uiso 1 1 calc R U . . .
C25 C 0.4356(15) 0.3648(5) 1.1581(8) 0.035(5) Uani 1 1 d . . . . .
H25 H 0.436999 0.386316 1.161577 0.042 Uiso 1 1 calc R U . . .
C26 C 0.4215(13) 0.3216(4) 1.1073(8) 0.031(4) Uani 1 1 d . . . . .
H26 H 0.412240 0.312673 1.074078 0.037 Uiso 1 1 calc R U . . .
N3 N 0.4262(11) 0.3534(3) 1.1119(6) 0.027(3) Uani 1 1 d . . . . .
C27 C 0.3781(14) 0.4070(4) 0.9794(8) 0.030(4) Uani 1 1 d . . . . .
C28 C 0.3662(14) 0.4381(4) 0.9808(8) 0.031(4) Uani 1 1 d . . . . .
H28 H 0.369954 0.447670 1.013281 0.037 Uiso 1 1 calc R U . . .
C29 C 0.3694(12) 0.3939(4) 0.9296(7) 0.022(4) Uani 1 1 d . . . . .
H29 H 0.373261 0.372401 0.926440 0.027 Uiso 1 1 calc R U . . .
C30 C 0.3492(14) 0.4559(5) 0.9379(7) 0.030(4) Uani 1 1 d . . . . .
H30 H 0.339160 0.477170 0.941290 0.037 Uiso 1 1 calc R U . . .
C31 C 0.3560(12) 0.4110(4) 0.8868(7) 0.023(4) Uani 1 1 d . . . . .
H31 H 0.352852 0.401378 0.854486 0.027 Uiso 1 1 calc R U . . .
C32 C 0.3462(14) 0.4436(4) 0.8887(8) 0.031(4) Uani 1 1 d . . . . .
N4 N 0.3256(12) 0.5015(3) 0.7628(6) 0.031(3) Uani 1 1 d . U . . .
C33 C 0.3476(16) 0.4944(5) 0.7190(8) 0.040(5) Uani 1 1 d . U . . .
H33 H 0.369771 0.474262 0.715059 0.048 Uiso 1 1 calc R U . . .
C34 C 0.2927(16) 0.5302(4) 0.7694(9) 0.040(5) Uani 1 1 d . U . . .
H34 H 0.275292 0.535897 0.800902 0.048 Uiso 1 1 calc R U . . .
C35 C 0.2852(17) 0.5509(5) 0.7294(9) 0.044(5) Uani 1 1 d . U . . .
H35 H 0.264609 0.571053 0.734604 0.053 Uiso 1 1 calc R U . . .
C36 C 0.3060(17) 0.5436(5) 0.6834(9) 0.049(5) Uani 1 1 d . U . . .
H36 H 0.297248 0.557923 0.655914 0.059 Uiso 1 1 calc R U . . .
C37 C 0.3410(15) 0.5143(4) 0.6775(6) 0.038(4) Uani 1 1 d D U . . .
C38 C 0.3567(17) 0.5038(5) 0.6286(6) 0.044(5) Uani 1 1 d D . . . .
C39 C 0.3743(17) 0.4958(5) 0.5879(6) 0.046(6) Uani 1 1 d D . . . .
C40 C 0.3840(17) 0.4847(5) 0.5384(6) 0.046(5) Uani 1 1 d D . . . .
C41 C 0.3973(17) 0.4539(5) 0.5321(9) 0.048(6) Uani 1 1 d . . . . .
H41 H 0.401969 0.440356 0.560501 0.058 Uiso 1 1 calc R U . . .
C42 C 0.3749(17) 0.5044(5) 0.4977(9) 0.047(6) Uani 1 1 d . . . . .
H42 H 0.361087 0.525307 0.502513 0.056 Uiso 1 1 calc R U . . .
C43 C 0.3853(16) 0.4944(5) 0.4501(9) 0.040(5) Uani 1 1 d . . . . .
C44 C 0.3968(18) 0.4630(5) 0.4420(9) 0.051(6) Uani 1 1 d . . . . .
H44 H 0.399932 0.455371 0.408858 0.061 Uiso 1 1 calc R U . . .
C45 C 0.4036(17) 0.4431(3) 0.4849(9) 0.045(5) Uani 1 1 d D . . . .
C46 C 0.4125(17) 0.4111(3) 0.4759(9) 0.047(6) Uani 1 1 d D . . . .
C47 C 0.4196(17) 0.3839(3) 0.4714(9) 0.046(6) Uani 1 1 d D . . . .
C48 C 0.4209(18) 0.3517(3) 0.4637(9) 0.050(6) Uani 1 1 d D . . . .
C49 C 0.4251(17) 0.3326(5) 0.5066(9) 0.046(5) Uani 1 1 d . . . . .
H49 H 0.430483 0.341227 0.539873 0.056 Uiso 1 1 calc R U . . .
C50 C 0.4161(16) 0.3394(5) 0.4154(9) 0.042(5) Uani 1 1 d . . . . .
H50 H 0.416026 0.352079 0.386334 0.051 Uiso 1 1 calc R U . . .
C51 C 0.4114(16) 0.3075(5) 0.4106(9) 0.043(5) Uani 1 1 d . . . . .
H51 H 0.407081 0.298361 0.377782 0.051 Uiso 1 1 calc R U . . .
C52 C 0.4129(17) 0.2894(5) 0.4535(9) 0.047(6) Uani 1 1 d . . . . .
H52 H 0.407847 0.267834 0.449911 0.056 Uiso 1 1 calc R U . . .
N1 N 0.4216(14) 0.3023(4) 0.5007(7) 0.043(4) Uani 1 1 d . . . . .
C53 C 0.6739(19) 0.2660(6) 0.6287(12) 0.076(7) Uani 1 1 d . . . . .
H53A H 0.736282 0.270991 0.619705 0.091 Uiso 1 1 calc R U . . .
H53B H 0.653550 0.283963 0.646402 0.091 Uiso 1 1 calc R U . . .
C54 C 0.6887(19) 0.2395(6) 0.6665(11) 0.075(8) Uani 1 1 d . . . . .
H54A H 0.627767 0.234230 0.676021 0.112 Uiso 1 1 calc R U . . .
H54B H 0.734807 0.245429 0.697362 0.112 Uiso 1 1 calc R U . . .
H54C H 0.713193 0.221850 0.650481 0.112 Uiso 1 1 calc R U . . .
C55 C 0.594(2) 0.2184(6) 0.5548(13) 0.080(8) Uani 1 1 d . . . . .
H55A H 0.658921 0.213286 0.550275 0.096 Uiso 1 1 calc R U . . .
H55B H 0.579579 0.206582 0.584219 0.096 Uiso 1 1 calc R U . . .
C56 C 0.519(2) 0.2100(6) 0.5043(12) 0.082(8) Uani 1 1 d . . . . .
H56A H 0.454421 0.214699 0.509313 0.122 Uiso 1 1 calc R U . . .
H56B H 0.523832 0.188208 0.497107 0.122 Uiso 1 1 calc R U . . .
H56C H 0.533052 0.221890 0.475378 0.122 Uiso 1 1 calc R U . . .
C57 C 0.6449(19) 0.2761(6) 0.5179(12) 0.072(7) Uani 1 1 d . . . . .
H57A H 0.705111 0.264819 0.518254 0.087 Uiso 1 1 calc R U . . .
H57B H 0.603404 0.272956 0.483806 0.087 Uiso 1 1 calc R U . . .
C58 C 0.668(2) 0.3099(6) 0.5249(13) 0.083(9) Uani 1 1 d . . . . .
H58A H 0.711974 0.315859 0.502805 0.124 Uiso 1 1 calc R U . . .
H58B H 0.696689 0.313889 0.560933 0.124 Uiso 1 1 calc R U . . .
H58C H 0.608447 0.321726 0.515628 0.124 Uiso 1 1 calc R U . . .
C59 C 0.2011(19) 0.2438(6) 0.5520(10) 0.081(2) Uani 1 1 d D . . . .
H59A H 0.221727 0.229093 0.580199 0.097 Uiso 1 1 calc R U . . .
H59B H 0.132395 0.248061 0.550006 0.097 Uiso 1 1 calc R U . . .
C60 C 0.2152(19) 0.2299(7) 0.5019(10) 0.081(2) Uani 1 1 d D . . . .
H60A H 0.182653 0.210135 0.497019 0.121 Uiso 1 1 calc R U . . .
H60B H 0.283594 0.226991 0.502780 0.121 Uiso 1 1 calc R U . . .
H60C H 0.188580 0.243493 0.473385 0.121 Uiso 1 1 calc R U . . .
C61 C 0.2093(15) 0.3063(7) 0.5190(12) 0.081(2) Uani 1 1 d D . . . .
H61A H 0.225540 0.327021 0.532608 0.097 Uiso 1 1 calc R U . . .
H61B H 0.237639 0.303966 0.488002 0.097 Uiso 1 1 calc R U . . .
C62 C 0.1018(15) 0.3049(7) 0.5018(12) 0.081(2) Uani 1 1 d D . . . .
H62A H 0.082772 0.316747 0.470153 0.121 Uiso 1 1 calc R U . . .
H62B H 0.071206 0.313372 0.528731 0.121 Uiso 1 1 calc R U . . .
H62C H 0.081863 0.283622 0.495358 0.121 Uiso 1 1 calc R U . . .
C63 C 0.2273(19) 0.2879(6) 0.6262(8) 0.081(2) Uani 1 1 d D . . . .
H63A H 0.157475 0.284425 0.619676 0.097 Uiso 1 1 calc R U . . .
H63B H 0.256545 0.272722 0.652257 0.097 Uiso 1 1 calc R U . . .
C64 C 0.2459(19) 0.3187(5) 0.6495(10) 0.081(2) Uani 1 1 d D . . . .
H64A H 0.313560 0.323783 0.652445 0.121 Uiso 1 1 calc R U . . .
H64B H 0.229524 0.318808 0.683729 0.121 Uiso 1 1 calc R U . . .
H64C H 0.206749 0.333788 0.627647 0.121 Uiso 1 1 calc R U . . .
C65 C 0.6533(16) 0.2172(6) 0.8139(10) 0.056(5) Uani 1 1 d . . . . .
H65A H 0.723083 0.213716 0.820749 0.067 Uiso 1 1 calc R U . . .
H65B H 0.638205 0.231837 0.785036 0.067 Uiso 1 1 calc R U . . .
C66 C 0.6268(18) 0.2315(6) 0.8609(9) 0.059(7) Uani 1 1 d . . . . .
H66A H 0.557180 0.233275 0.855937 0.088 Uiso 1 1 calc R U . . .
H66B H 0.655610 0.251808 0.866267 0.088 Uiso 1 1 calc R U . . .
H66C H 0.650367 0.218707 0.890959 0.088 Uiso 1 1 calc R U . . .
C67 C 0.6323(17) 0.1688(7) 0.7363(10) 0.065(7) Uani 1 1 d . . . . .
H67A H 0.608368 0.147857 0.728373 0.078 Uiso 1 1 calc R U . . .
H67B H 0.602041 0.182080 0.707507 0.078 Uiso 1 1 calc R U . . .
C68 C 0.7369(18) 0.1690(7) 0.7387(11) 0.074(8) Uani 1 1 d . . . . .
H68A H 0.750875 0.160083 0.707058 0.112 Uiso 1 1 calc R U . . .
H68B H 0.768351 0.156910 0.768297 0.112 Uiso 1 1 calc R U . . .
H68C H 0.760574 0.189976 0.742298 0.112 Uiso 1 1 calc R U . . .
C69 C 0.6538(17) 0.1574(5) 0.8466(9) 0.0503(15) Uani 1 1 d D . . . .
H69A H 0.721997 0.163234 0.855162 0.060 Uiso 1 1 calc R U . . .
H69B H 0.625776 0.161281 0.877373 0.060 Uiso 1 1 calc R U . . .
C70 C 0.6469(16) 0.1237(5) 0.8346(9) 0.0503(15) Uani 1 1 d D . . . .
H70A H 0.669550 0.112068 0.866144 0.075 Uiso 1 1 calc R U . . .
H70B H 0.686390 0.118901 0.809286 0.075 Uiso 1 1 calc R U . . .
H70C H 0.580293 0.118363 0.820603 0.075 Uiso 1 1 calc R U . . .
C71 C 0.2009(18) 0.1689(6) 0.7167(9) 0.055(6) Uani 1 1 d . . . . .
H71A H 0.132768 0.174884 0.710749 0.066 Uiso 1 1 calc R U . . .
H71B H 0.224846 0.173480 0.684849 0.066 Uiso 1 1 calc R U . . .
C72 C 0.208(2) 0.1348(6) 0.7264(12) 0.076(9) Uani 1 1 d . . . . .
H72A H 0.167566 0.124053 0.697919 0.113 Uiso 1 1 calc R U . . .
H72B H 0.187164 0.130122 0.758573 0.113 Uiso 1 1 calc R U . . .
H72C H 0.274630 0.128308 0.728985 0.113 Uiso 1 1 calc R U . . .
C73 C 0.225(2) 0.2300(6) 0.7453(14) 0.088(9) Uani 1 1 d . . . . .
H73A H 0.241979 0.233076 0.711176 0.105 Uiso 1 1 calc R U . . .
H73B H 0.154355 0.230230 0.740237 0.105 Uiso 1 1 calc R U . . .
C74 C 0.262(3) 0.2556(7) 0.7783(16) 0.120(14) Uani 1 1 d . . . . .
H74A H 0.244296 0.274777 0.760086 0.180 Uiso 1 1 calc R U . . .
H74B H 0.332096 0.254156 0.787386 0.180 Uiso 1 1 calc R U . . .
H74C H 0.235740 0.255023 0.809736 0.180 Uiso 1 1 calc R U . . .
C75 C 0.2138(17) 0.1844(6) 0.8240(9) 0.058(6) Uani 1 1 d . . . . .
H75A H 0.233236 0.163523 0.836039 0.069 Uiso 1 1 calc R U . . .
H75B H 0.242660 0.198580 0.851661 0.069 Uiso 1 1 calc R U . . .
C76 C 0.109(2) 0.1864(9) 0.8187(12) 0.092(11) Uani 1 1 d . . . . .
H76A H 0.085587 0.204663 0.799013 0.138 Uiso 1 1 calc R U . . .
H76B H 0.092693 0.187511 0.852894 0.138 Uiso 1 1 calc R U . . .
H76C H 0.079214 0.168261 0.800711 0.138 Uiso 1 1 calc R U . . .
C77 C 0.626(2) 0.4124(5) 1.0864(11) 0.064(7) Uani 1 1 d . . . . .
H77A H 0.598157 0.413817 1.117712 0.077 Uiso 1 1 calc R U . . .
H77B H 0.694362 0.406925 1.097459 0.077 Uiso 1 1 calc R U . . .
C78 C 0.620(2) 0.4432(6) 1.0613(12) 0.089(11) Uani 1 1 d . . . . .
H78A H 0.654745 0.442770 1.032775 0.134 Uiso 1 1 calc R U . . .
H78B H 0.648496 0.458512 1.086472 0.134 Uiso 1 1 calc R U . . .
H78C H 0.552970 0.448263 1.048041 0.134 Uiso 1 1 calc R U . . .
C79 C 0.6250(16) 0.3469(5) 1.0726(9) 0.048(5) Uani 1 1 d . . . . .
H79A H 0.612896 0.344515 1.107879 0.058 Uiso 1 1 calc R U . . .
H79B H 0.595049 0.329346 1.052172 0.058 Uiso 1 1 calc R U . . .
C80 C 0.7295(17) 0.3453(6) 1.0751(9) 0.053(6) Uani 1 1 d . . . . .
H80A H 0.754033 0.326016 1.091256 0.080 Uiso 1 1 calc R U . . .
H80B H 0.760711 0.362379 1.095472 0.080 Uiso 1 1 calc R U . . .
H80C H 0.742863 0.346293 1.040261 0.080 Uiso 1 1 calc R U . . .
C81 C 0.6023(17) 0.3850(5) 0.9826(9) 0.050(5) Uani 1 1 d . . . . .
H81A H 0.565118 0.401714 0.963157 0.061 Uiso 1 1 calc R U . . .
H81B H 0.670340 0.391105 0.989045 0.061 Uiso 1 1 calc R U . . .
C82 C 0.591(2) 0.3573(6) 0.9495(10) 0.066(7) Uani 1 1 d . . . . .
H82A H 0.601746 0.362704 0.915202 0.099 Uiso 1 1 calc R U . . .
H82B H 0.526502 0.349139 0.946839 0.099 Uiso 1 1 calc R U . . .
H82C H 0.637874 0.341911 0.964754 0.099 Uiso 1 1 calc R U . . .
C83 C 0.1993(15) 0.3595(5) 1.0887(9) 0.039(5) Uani 1 1 d . . . . .
H83A H 0.217857 0.338028 1.084199 0.047 Uiso 1 1 calc R U . . .
H83B H 0.234913 0.366245 1.122706 0.047 Uiso 1 1 calc R U . . .
C84 C 0.0938(16) 0.3598(5) 1.0906(9) 0.050(6) Uani 1 1 d . . . . .
H84A H 0.070810 0.380928 1.088637 0.075 Uiso 1 1 calc R U . . .
H84B H 0.084137 0.350615 1.122878 0.075 Uiso 1 1 calc R U . . .
H84C H 0.058373 0.348186 1.061523 0.075 Uiso 1 1 calc R U . . .
C85 C 0.1938(15) 0.4206(5) 1.0510(8) 0.0433(14) Uani 1 1 d D . . . .
H85A H 0.203947 0.433855 1.022313 0.052 Uiso 1 1 calc R U . . .
H85B H 0.124130 0.419211 1.049469 0.052 Uiso 1 1 calc R U . . .
C86 C 0.2390(15) 0.4359(5) 1.1014(7) 0.0433(14) Uani 1 1 d D . . . .
H86A H 0.308095 0.437711 1.103408 0.065 Uiso 1 1 calc R U . . .
H86B H 0.226644 0.423669 1.130291 0.065 Uiso 1 1 calc R U . . .
H86C H 0.211464 0.456301 1.102920 0.065 Uiso 1 1 calc R U . . .
C87 C 0.170(2) 0.3679(8) 0.9802(10) 0.079(8) Uani 1 1 d . . . . .
H87A H 0.101731 0.368023 0.982395 0.095 Uiso 1 1 calc R U . . .
H87B H 0.178478 0.382112 0.952409 0.095 Uiso 1 1 calc R U . . .
C88 C 0.196(3) 0.3367(9) 0.9659(13) 0.123(13) Uani 1 1 d . . . . .
H88A H 0.186654 0.322245 0.992708 0.185 Uiso 1 1 calc R U . . .
H88B H 0.263410 0.336361 0.962594 0.185 Uiso 1 1 calc R U . . .
H88C H 0.155871 0.330821 0.933127 0.185 Uiso 1 1 calc R U . . .
C89 C 0.5430(16) 0.4820(7) 0.9211(11) 0.073(7) Uani 1 1 d D . . . .
H89A H 0.512200 0.500775 0.930858 0.088 Uiso 1 1 calc R U . . .
H89B H 0.522007 0.464840 0.940461 0.088 Uiso 1 1 calc R U . . .
C90 C 0.6501(16) 0.4854(7) 0.9369(12) 0.079(9) Uani 1 1 d D . . . .
H90A H 0.666985 0.488965 0.974085 0.118 Uiso 1 1 calc R U . . .
H90B H 0.681221 0.466736 0.928304 0.118 Uiso 1 1 calc R U . . .
H90C H 0.671402 0.502715 0.918689 0.118 Uiso 1 1 calc R U . . .
C91 C 0.5553(18) 0.4403(6) 0.8408(12) 0.071(7) Uani 1 1 d . . . . .
H91A H 0.625421 0.442984 0.849925 0.086 Uiso 1 1 calc R U . . .
H91B H 0.536708 0.424947 0.864461 0.086 Uiso 1 1 calc R U . . .
C92 C 0.529(2) 0.4292(8) 0.7875(13) 0.095(10) Uani 1 1 d . . . . .
H92A H 0.547372 0.444330 0.764081 0.142 Uiso 1 1 calc R U . . .
H92B H 0.459634 0.425939 0.778788 0.142 Uiso 1 1 calc R U . . .
H92C H 0.561793 0.409912 0.784122 0.142 Uiso 1 1 calc R U . . .
C93 C 0.5489(18) 0.5062(6) 0.8202(10) 0.058(6) Uani 1 1 d . . . . .
H93A H 0.619407 0.504891 0.829189 0.070 Uiso 1 1 calc R U . . .
H93B H 0.530007 0.504845 0.782298 0.070 Uiso 1 1 calc R U . . .
C94 C 0.518(2) 0.5364(6) 0.8376(11) 0.078(9) Uani 1 1 d . . . . .
H94A H 0.548274 0.552874 0.821689 0.116 Uiso 1 1 calc R U . . .
H94B H 0.536040 0.537927 0.875090 0.116 Uiso 1 1 calc R U . . .
H94C H 0.448100 0.538281 0.827369 0.116 Uiso 1 1 calc R U . . .
C95 C 0.1161(16) 0.4478(6) 0.8557(9) 0.054(6) Uani 1 1 d . . . . .
H95A H 0.051494 0.439823 0.841455 0.064 Uiso 1 1 calc R U . . .
H95B H 0.152879 0.431302 0.876165 0.064 Uiso 1 1 calc R U . . .
C96 C 0.108(2) 0.4747(7) 0.8904(11) 0.083(9) Uani 1 1 d . . . . .
H96A H 0.069663 0.490731 0.870509 0.124 Uiso 1 1 calc R U . . .
H96B H 0.171932 0.482614 0.904529 0.124 Uiso 1 1 calc R U . . .
H96C H 0.077274 0.468179 0.918579 0.124 Uiso 1 1 calc R U . . .
C97 C 0.0960(17) 0.4861(6) 0.7668(10) 0.055(6) Uani 1 1 d . . . . .
H97A H 0.095395 0.504532 0.788271 0.067 Uiso 1 1 calc R U . . .
H97B H 0.124089 0.491939 0.736905 0.067 Uiso 1 1 calc R U . . .
C98 C -0.0095(17) 0.4761(6) 0.7466(11) 0.067(8) Uani 1 1 d . . . . .
H98A H -0.043970 0.492542 0.725826 0.100 Uiso 1 1 calc R U . . .
H98B H -0.040230 0.471783 0.775812 0.100 Uiso 1 1 calc R U . . .
H98C H -0.010476 0.457735 0.725479 0.100 Uiso 1 1 calc R U . . .
C99 C 0.1554(17) 0.4243(6) 0.7616(9) 0.053(5) Uani 1 1 d . . . . .
H99A H 0.198630 0.407898 0.777658 0.064 Uiso 1 1 calc R U . . .
H99B H 0.089044 0.417063 0.759188 0.064 Uiso 1 1 calc R U . . .
C100 C 0.173(2) 0.4299(6) 0.7072(10) 0.067(7) Uani 1 1 d . . . . .
H10A H 0.150483 0.412255 0.685539 0.100 Uiso 1 1 calc R U . . .
H10B H 0.241334 0.432840 0.708468 0.100 Uiso 1 1 calc R U . . .
H10C H 0.138010 0.448148 0.692854 0.100 Uiso 1 1 calc R U . . .
C101 C 0.4867(19) 0.1473(6) 1.2569(9) 0.057(6) Uani 1 1 d . . . . .
H10D H 0.480499 0.130154 1.280355 0.068 Uiso 1 1 calc R U . . .
H10E H 0.449339 0.164668 1.266437 0.068 Uiso 1 1 calc R U . . .
C102 C 0.587(2) 0.1561(6) 1.2638(9) 0.059(6) Uani 1 1 d . . . . .
H10F H 0.591160 0.177766 1.253836 0.071 Uiso 1 1 calc R U . . .
H10G H 0.618513 0.143661 1.240762 0.071 Uiso 1 1 calc R U . . .
C103 C 0.6411(18) 0.1518(6) 1.3207(10) 0.070(7) Uani 1 1 d D . . . .
H10H H 0.603601 0.161473 1.344094 0.084 Uiso 1 1 calc R U . . .
H10I H 0.645768 0.129741 1.328757 0.084 Uiso 1 1 calc R U . . .
C104 C 0.7407(18) 0.1654(6) 1.3304(11) 0.075(7) Uani 1 1 d D . . . .
H10J H 0.738656 0.187403 1.321718 0.090 Uiso 1 1 calc R U . . .
H10K H 0.772619 0.162846 1.366816 0.090 Uiso 1 1 calc R U . . .
C105 C 0.8756(19) 0.1580(5) 1.2947(9) 0.055(5) Uani 1 1 d . . . . .
C106 C 0.9320(19) 0.1779(4) 1.3293(10) 0.060(5) Uani 1 1 d . . . . .
H106 H 0.908647 0.184876 1.358407 0.072 Uiso 1 1 calc R U . . .
C107 C 1.0225(19) 0.1877(4) 1.3220(10) 0.058(5) Uani 1 1 d . . . . .
H107 H 1.058869 0.201055 1.346523 0.070 Uiso 1 1 calc R U . . .
C108 C 1.0586(18) 0.1787(5) 1.2809(10) 0.054(5) Uani 1 1 d . U . . .
C109 C 1.1470(18) 0.1886(5) 1.2725(10) 0.057(5) Uani 1 1 d . . . . .
H109 H 1.182774 0.202371 1.296385 0.068 Uiso 1 1 calc R U . . .
C110 C 1.185(2) 0.1792(6) 1.2307(11) 0.072(7) Uani 1 1 d . . . . .
H110 H 1.246549 0.186127 1.226442 0.086 Uiso 1 1 calc R U . . .
C111 C 1.130(2) 0.1586(6) 1.1938(11) 0.068(7) Uani 1 1 d . . . . .
C112 C 1.165(2) 0.1476(6) 1.1503(11) 0.072(7) Uani 1 1 d . . . . .
H112 H 1.225652 0.154001 1.145393 0.087 Uiso 1 1 calc R U . . .
C119 C 1.0054(17) 0.1583(5) 1.2461(9) 0.045(4) Uani 1 1 d . U . . .
C118 C 0.9154(18) 0.1484(5) 1.2524(9) 0.052(5) Uani 1 1 d . U . . .
C117 C 0.856(2) 0.1272(5) 1.2151(10) 0.063(6) Uani 1 1 d . . . . .
H117 H 0.794221 0.120867 1.218976 0.075 Uiso 1 1 calc R U . . .
C116 C 0.897(2) 0.1174(6) 1.1742(11) 0.072(7) Uani 1 1 d . . . . .
H116 H 0.861887 0.103376 1.150349 0.086 Uiso 1 1 calc R U . . .
C115 C 0.9887(19) 0.1273(5) 1.1663(10) 0.062(6) Uani 1 1 d . . . . .
C114 C 1.028(2) 0.1188(6) 1.1249(11) 0.069(7) Uani 1 1 d . . . . .
H114 H 0.991286 0.105247 1.100719 0.083 Uiso 1 1 calc R U . . .
C113 C 1.113(2) 0.1280(6) 1.1155(12) 0.080(8) Uani 1 1 d . . . . .
H113 H 1.136105 0.121180 1.086178 0.096 Uiso 1 1 calc R U . . .
C120 C 1.0411(18) 0.1487(5) 1.2023(10) 0.054(5) Uani 1 1 d . U . . .
C121 C 0.3659(16) 0.5049(5) 0.3590(8) 0.041(5) Uani 1 1 d . . . . .
H12A H 0.308798 0.491691 0.349967 0.050 Uiso 1 1 calc R U . . .
H12B H 0.422597 0.492959 0.354456 0.050 Uiso 1 1 calc R U . . .
C122 C 0.3554(18) 0.5323(6) 0.3256(9) 0.054(6) Uani 1 1 d . . . . .
H12C H 0.349618 0.525718 0.289367 0.065 Uiso 1 1 calc R U . . .
H12D H 0.413823 0.544847 0.334612 0.065 Uiso 1 1 calc R U . . .
C123 C 0.2691(18) 0.5518(6) 0.3301(9) 0.055(6) Uani 1 1 d . . . . .
H12E H 0.211411 0.538782 0.324619 0.066 Uiso 1 1 calc R U . . .
H12F H 0.278060 0.560210 0.365383 0.066 Uiso 1 1 calc R U . . .
C124 C 0.253(2) 0.5778(6) 0.2922(9) 0.066(7) Uani 1 1 d . . . . .
H12G H 0.203117 0.591785 0.299936 0.079 Uiso 1 1 calc R U . . .
H12H H 0.312642 0.589537 0.293378 0.079 Uiso 1 1 calc R U . . .
C125 C 0.2019(13) 0.5829(6) 0.2002(9) 0.053(6) Uani 1 1 d . . . . .
C126 C 0.2105(12) 0.6137(6) 0.2045(10) 0.067(7) Uani 1 1 d . . . . .
H126 H 0.227592 0.623081 0.237258 0.080 Uiso 1 1 calc R U . . .
C127 C 0.1932(13) 0.6318(6) 0.1586(9) 0.066(7) Uani 1 1 d . . . . .
H127 H 0.203459 0.653181 0.161348 0.079 Uiso 1 1 calc R U . . .
C128 C 0.1629(15) 0.6195(7) 0.1119(10) 0.061(4) Uani 1 1 d . . . . .
C129 C 0.1482(15) 0.6368(7) 0.0654(10) 0.061(4) Uani 1 1 d . . . . .
H129 H 0.153431 0.658325 0.067764 0.074 Uiso 1 1 calc R U . . .
C130 C 0.1273(16) 0.6241(8) 0.0187(11) 0.070(6) Uani 1 1 d . . . . .
H130 H 0.118448 0.636512 -0.011287 0.084 Uiso 1 1 calc R U . . .
C131 C 0.1183(17) 0.5914(8) 0.0144(11) 0.073(6) Uani 1 1 d . . . . .
C132 C 0.1018(18) 0.5778(8) -0.0310(11) 0.079(7) Uani 1 1 d . . . . .
H13 H 0.098125 0.590227 -0.060652 0.095 Uiso 1 1 calc R U . . .
C133 C 0.089(2) 0.5459(9) -0.0388(12) 0.097(9) Uani 1 1 d . . . . .
H133 H 0.074672 0.537427 -0.072365 0.116 Uiso 1 1 calc R U . . .
C134 C 0.099(2) 0.5272(9) 0.0051(12) 0.097(9) Uani 1 1 d . . . . .
H134 H 0.090321 0.505767 0.001842 0.117 Uiso 1 1 calc R U . . .
C135 C 0.1222(17) 0.5411(8) 0.0550(11) 0.069(6) Uani 1 1 d . . . . .
C136 C 0.1404(17) 0.5226(7) 0.1009(10) 0.069(6) Uani 1 1 d . . . . .
H136 H 0.133920 0.501105 0.098209 0.083 Uiso 1 1 calc R U . . .
C137 C 0.1669(16) 0.5359(6) 0.1484(11) 0.061(6) Uani 1 1 d . . . . .
H137 H 0.180540 0.523674 0.178583 0.073 Uiso 1 1 calc R U . . .
C138 C 0.1735(16) 0.5678(6) 0.1516(10) 0.055(5) Uani 1 1 d . . . . .
C139 C 0.1572(15) 0.5869(7) 0.1070(10) 0.056(5) Uani 1 1 d . . . . .
C140 C 0.1312(14) 0.5735(7) 0.0599(10) 0.059(5) Uani 1 1 d . . . . .
S1 S 0.5483(5) 0.58707(14) 0.6981(3) 0.0627(18) Uani 1 1 d D . . . .
O5 O 0.5141(16) 0.5663(4) 0.6567(7) 0.099(7) Uani 1 1 d D . . . .
O6 O 0.5741(15) 0.6165(3) 0.6834(7) 0.086(6) Uani 1 1 d D . . . .
O7 O 0.4990(13) 0.5870(4) 0.7405(7) 0.081(6) Uani 1 1 d D . . . .
C141 C 0.6613(11) 0.5714(4) 0.7267(6) 0.080(5) Uani 1 1 d D . . . .
F1 F 0.6514(14) 0.5431(3) 0.7426(8) 0.119(7) Uani 1 1 d D . . . .
F2 F 0.7236(11) 0.5702(5) 0.6961(7) 0.118(7) Uani 1 1 d D . . . .
F3 F 0.7015(12) 0.5882(4) 0.7664(7) 0.111(6) Uani 1 1 d D . . . .
S2 S 0.4103(5) 0.07849(16) 0.6876(3) 0.076(2) Uani 1 1 d D . . . .
O8 O 0.4036(16) 0.0780(5) 0.7407(7) 0.116(7) Uani 1 1 d D . . . .
O9 O 0.4021(15) 0.1067(4) 0.6616(10) 0.133(9) Uani 1 1 d D . . . .
O10 O 0.3561(11) 0.0544(4) 0.6576(6) 0.068(5) Uani 1 1 d D . . . .
C142 C 0.5306(12) 0.0677(4) 0.6899(8) 0.075(5) Uani 1 1 d D . . . .
F4 F 0.5531(11) 0.0412(4) 0.7130(8) 0.119(7) Uani 1 1 d D . . . .
F5 F 0.5919(12) 0.0879(5) 0.7143(9) 0.148(9) Uani 1 1 d D . . . .
F6 F 0.5509(12) 0.0654(5) 0.6438(7) 0.116(6) Uani 1 1 d D . . . .
S3A S 0.3933(6) 0.23837(17) 0.3178(3) 0.030(3) Uiso 0.629(16) 1 d D . P A 1
O11A O 0.3689(16) 0.2134(5) 0.2821(8) 0.039(7) Uiso 0.629(16) 1 d D . P A 1
O12A O 0.3401(15) 0.2382(5) 0.3577(8) 0.047(7) Uiso 0.629(16) 1 d D . P A 1
O13A O 0.4003(19) 0.2682(4) 0.2958(11) 0.039(10) Uiso 0.629(16) 1 d D . P A 1
C14A C 0.5110(13) 0.2294(4) 0.3494(8) 0.036(9) Uiso 0.629(16) 1 d D . P A 1
F7A F 0.5727(13) 0.2276(5) 0.3177(7) 0.059(6) Uiso 0.629(16) 1 d D . P A 1
F8A F 0.5474(15) 0.2500(5) 0.3843(8) 0.060(7) Uiso 0.629(16) 1 d D . P A 1
F9A F 0.5156(15) 0.2031(4) 0.3748(7) 0.047(6) Uiso 0.629(16) 1 d D . P A 1
S3B S 0.4308(12) 0.2410(4) 0.2986(6) 0.054(6) Uiso 0.371(16) 1 d D . P A 2
O11B O 0.5187(18) 0.2330(7) 0.2839(12) 0.038(10) Uiso 0.371(16) 1 d D . P A 2
O12B O 0.348(2) 0.2247(9) 0.2738(12) 0.043(13) Uiso 0.371(16) 1 d D . P A 2
O13B O 0.413(3) 0.2732(5) 0.3046(17) 0.06(2) Uiso 0.371(16) 1 d D . P A 2
C14B C 0.446(2) 0.2275(6) 0.3628(9) 0.08(3) Uiso 0.371(16) 1 d D . P A 2
F7B F 0.520(2) 0.2407(9) 0.3937(12) 0.075(14) Uiso 0.371(16) 1 d D . P A 2
F8B F 0.372(2) 0.2331(8) 0.3843(13) 0.072(13) Uiso 0.371(16) 1 d D . P A 2
F9B F 0.460(3) 0.1977(6) 0.3654(13) 0.065(12) Uiso 0.371(16) 1 d D . P A 2
S4 S 0.3980(9) 0.2760(3) 0.9795(5) 0.145(4) Uiso 1 1 d D . . . .
O14 O 0.413(2) 0.3043(5) 0.9561(11) 0.162(12) Uiso 1 1 d D . . . .
O15 O 0.4779(18) 0.2574(7) 0.9981(12) 0.212(17) Uiso 1 1 d D . . . .
O16 O 0.3247(16) 0.2763(6) 1.0115(9) 0.126(9) Uiso 1 1 d D . . . .
C144 C 0.3400(15) 0.2526(5) 0.9282(8) 0.106(12) Uiso 1 1 d D . . . .
F10 F 0.3961(16) 0.2487(5) 0.8942(8) 0.153(9) Uiso 1 1 d D . . . .
F11 F 0.3227(15) 0.2256(4) 0.9462(8) 0.128(7) Uiso 1 1 d D . . . .
F12 F 0.2594(13) 0.2657(5) 0.9069(8) 0.125(7) Uiso 1 1 d D . . . .

loop_
_atom_site_aniso_label
_atom_site_aniso_U_11
_atom_site_aniso_U_22
_atom_site_aniso_U_33
_atom_site_aniso_U_23
_atom_site_aniso_U_13
_atom_site_aniso_U_12
Pt1 0.0460(6) 0.0260(5) 0.0463(6) 0.0047(4) 0.0015(4) -0.0024(4)
Pt2 0.0488(6) 0.0285(5) 0.0308(5) -0.0059(4) -0.0017(4) -0.0033(4)
Pt3 0.0388(5) 0.0227(4) 0.0325(5) 0.0081(4) 0.0019(4) 0.0020(4)
Pt4 0.0403(5) 0.0260(5) 0.0374(5) 0.0114(4) 0.0060(4) 0.0046(4)
P1 0.043(4) 0.039(4) 0.077(5) 0.011(3) 0.014(3) 0.007(3)
P2 0.049(4) 0.093(5) 0.097(5) 0.050(4) 0.008(4) 0.008(3)
P3 0.041(3) 0.062(4) 0.045(4) -0.001(3) 0.002(3) 0.001(3)
P4 0.043(4) 0.038(3) 0.050(4) -0.012(3) 0.008(3) -0.004(3)
P5 0.026(3) 0.031(3) 0.038(3) 0.011(3) 0.000(2) -0.001(2)
P6 0.036(3) 0.044(3) 0.050(4) 0.019(3) 0.008(3) -0.001(3)
P7 0.035(3) 0.026(3) 0.092(5) 0.010(3) -0.002(3) -0.006(3)
P8 0.040(3) 0.048(4) 0.048(4) 0.019(3) 0.006(3) -0.002(3)
O1 0.082(11) 0.031(8) 0.041(7) 0.007(6) 0.010(7) 0.005(8)
O2 0.090(10) 0.045(10) 0.072(12) -0.003(9) 0.022(9) -0.001(8)
O3 0.081(12) 0.023(7) 0.042(6) 0.002(5) 0.012(7) -0.002(7)
O4 0.081(12) 0.053(9) 0.047(7) 0.014(6) 0.010(8) 0.001(9)
C1 0.032(10) 0.032(7) 0.041(7) 0.001(6) 0.001(8) -0.003(8)
C2 0.012(10) 0.032(7) 0.041(8) -0.002(6) 0.006(8) -0.001(7)
C3 0.068(16) 0.021(9) 0.046(8) -0.001(6) 0.003(9) -0.005(10)
C4 0.024(11) 0.029(9) 0.037(7) -0.006(6) 0.004(8) -0.008(8)
C5 0.070(16) 0.033(8) 0.033(9) -0.005(7) -0.010(10) -0.011(9)
C6 0.039(11) 0.028(7) 0.035(7) -0.004(6) 0.007(7) 0.003(8)
N2 0.061(11) 0.034(7) 0.033(7) -0.005(6) 0.002(8) -0.002(8)
C7 0.077(17) 0.039(8) 0.017(9) -0.009(6) 0.005(10) -0.007(10)
C8 0.055(14) 0.028(9) 0.029(7) -0.005(6) -0.005(9) 0.006(10)
C9 0.12(2) 0.036(10) 0.034(9) -0.001(7) 0.007(12) -0.011(13)
C10 0.14(3) 0.037(8) 0.029(9) 0.005(8) 0.002(13) 0.000(13)
C11 0.11(2) 0.036(9) 0.032(7) 0.003(6) 0.002(11) 0.006(11)
C12 0.087(19) 0.029(12) 0.036(7) 0.000(7) 0.004(10) -0.014(12)
C13 0.090(19) 0.035(12) 0.038(7) -0.001(8) 0.006(10) -0.002(13)
C14 0.060(15) 0.038(8) 0.032(7) -0.003(6) -0.013(9) -0.003(9)
C15 0.053(14) 0.036(7) 0.039(8) -0.001(7) 0.011(10) -0.005(10)
C16 0.060(15) 0.030(9) 0.039(7) -0.003(6) -0.001(9) 0.000(10)
C17 0.090(18) 0.024(7) 0.037(7) 0.001(6) 0.002(10) -0.002(9)
C18 0.058(15) 0.025(6) 0.039(9) 0.001(6) 0.006(10) 0.001(9)
C19 0.043(13) 0.030(6) 0.037(8) 0.001(5) 0.002(9) -0.002(8)
C20 0.069(16) 0.029(5) 0.037(13) 0.010(7) 0.007(12) 0.008(8)
C21 0.035(12) 0.029(5) 0.030(11) 0.009(7) -0.001(10) 0.005(8)
C22 0.033(12) 0.026(6) 0.040(8) 0.010(5) 0.012(9) 0.004(8)
C23 0.029(11) 0.030(7) 0.041(8) 0.006(7) 0.004(9) 0.004(8)
C24 0.047(13) 0.030(7) 0.032(8) 0.006(6) 0.001(9) 0.001(9)
C25 0.041(13) 0.030(9) 0.033(7) 0.008(6) 0.001(8) 0.006(9)
C26 0.025(11) 0.027(6) 0.040(9) 0.009(6) 0.006(9) 0.002(7)
N3 0.021(8) 0.026(6) 0.031(6) 0.011(5) -0.002(6) -0.002(6)
C27 0.036(10) 0.022(7) 0.030(7) 0.008(6) 0.004(7) 0.002(7)
C28 0.037(12) 0.023(7) 0.031(8) 0.005(6) 0.002(9) 0.004(8)
C29 0.013(9) 0.022(8) 0.031(7) 0.006(5) 0.003(7) -0.002(7)
C30 0.032(12) 0.028(8) 0.029(7) 0.003(5) 0.000(8) 0.003(8)
C31 0.012(9) 0.029(7) 0.026(7) 0.004(6) 0.002(7) -0.004(7)
C32 0.037(10) 0.028(7) 0.028(7) 0.006(6) 0.008(7) 0.000(8)
N4 0.040(9) 0.018(6) 0.038(7) 0.009(6) 0.014(7) 0.000(6)
C33 0.062(13) 0.024(9) 0.036(8) 0.010(6) 0.015(9) 0.010(9)
C34 0.052(12) 0.023(7) 0.048(10) 0.006(6) 0.012(9) 0.007(8)
C35 0.063(14) 0.019(8) 0.051(10) 0.006(6) 0.013(10) 0.000(9)
C36 0.070(14) 0.029(8) 0.048(10) 0.012(7) 0.013(10) 0.013(9)
C37 0.046(12) 0.031(8) 0.038(7) 0.015(6) 0.012(8) 0.011(8)
C38 0.062(15) 0.030(11) 0.043(8) 0.015(8) 0.017(10) 0.009(11)
C39 0.060(15) 0.034(11) 0.045(8) 0.011(8) 0.016(10) 0.009(11)
C40 0.064(15) 0.028(8) 0.042(8) 0.003(6) 0.005(10) 0.002(9)
C41 0.070(16) 0.027(7) 0.038(9) -0.001(7) -0.012(11) 0.000(10)
C42 0.070(16) 0.026(9) 0.044(8) 0.002(7) 0.010(10) 0.009(10)
C43 0.053(14) 0.026(7) 0.041(7) 0.001(6) 0.005(9) -0.007(9)
C44 0.078(17) 0.026(7) 0.046(10) 0.001(7) 0.006(11) 0.005(10)
C45 0.060(15) 0.025(6) 0.044(9) -0.001(6) -0.002(10) 0.001(9)
C46 0.065(16) 0.025(6) 0.048(14) 0.002(7) 0.005(12) 0.003(9)
C47 0.056(15) 0.027(5) 0.055(14) 0.000(7) 0.014(12) -0.002(8)
C48 0.075(17) 0.025(6) 0.049(9) 0.005(6) 0.008(11) 0.002(9)
C49 0.060(15) 0.029(7) 0.047(10) 0.006(6) 0.004(11) 0.003(9)
C50 0.049(14) 0.030(7) 0.047(9) 0.008(7) 0.004(10) 0.012(9)
C51 0.058(15) 0.030(8) 0.045(9) 0.004(7) 0.021(11) 0.009(9)
C52 0.066(16) 0.035(9) 0.043(8) 0.003(6) 0.021(10) 0.005(11)
N1 0.063(11) 0.027(7) 0.040(7) 0.004(6) 0.009(8) -0.003(8)
C53 0.053(14) 0.061(15) 0.105(13) 0.007(11) -0.007(11) 0.008(13)
C54 0.054(18) 0.076(18) 0.086(17) 0.007(14) -0.005(14) 0.014(14)
C55 0.088(19) 0.036(9) 0.12(2) -0.001(12) 0.037(15) 0.010(11)
C56 0.12(2) 0.031(14) 0.11(2) 0.002(13) 0.043(15) -0.005(14)
C57 0.050(15) 0.057(12) 0.118(17) 0.013(14) 0.037(13) -0.003(12)
C58 0.067(19) 0.054(12) 0.13(3) 0.016(15) 0.023(18) -0.002(13)
C59 0.049(4) 0.093(5) 0.097(5) 0.050(4) 0.008(4) 0.008(3)
C60 0.049(4) 0.093(5) 0.097(5) 0.050(4) 0.008(4) 0.008(3)
C61 0.049(4) 0.093(5) 0.097(5) 0.050(4) 0.008(4) 0.008(3)
C62 0.049(4) 0.093(5) 0.097(5) 0.050(4) 0.008(4) 0.008(3)
C63 0.049(4) 0.093(5) 0.097(5) 0.050(4) 0.008(4) 0.008(3)
C64 0.049(4) 0.093(5) 0.097(5) 0.050(4) 0.008(4) 0.008(3)
C65 0.032(11) 0.068(10) 0.063(14) -0.009(9) -0.003(11) 0.003(9)
C66 0.056(16) 0.063(15) 0.052(13) -0.006(11) -0.003(12) -0.002(13)
C67 0.048(11) 0.092(19) 0.049(10) -0.015(11) -0.005(10) 0.018(13)
C68 0.049(11) 0.10(2) 0.08(2) -0.002(17) 0.006(12) 0.018(14)
C69 0.041(3) 0.062(4) 0.045(4) -0.001(3) 0.002(3) 0.001(3)
C70 0.041(3) 0.062(4) 0.045(4) -0.001(3) 0.002(3) 0.001(3)
C71 0.058(13) 0.062(10) 0.040(12) -0.011(10) -0.002(10) -0.002(11)
C72 0.062(18) 0.050(10) 0.11(2) -0.033(13) 0.008(17) -0.004(12)
C73 0.081(18) 0.040(10) 0.14(2) 0.014(11) 0.003(18) 0.000(11)
C74 0.11(3) 0.055(13) 0.18(4) -0.017(19) -0.01(3) 0.010(17)
C75 0.051(11) 0.078(17) 0.043(11) -0.009(11) 0.006(9) 0.014(13)
C76 0.054(12) 0.15(3) 0.08(2) 0.00(2) 0.016(13) 0.017(16)
C77 0.070(15) 0.033(10) 0.081(15) 0.001(9) -0.007(13) -0.019(10)
C78 0.11(3) 0.041(11) 0.10(2) 0.017(13) -0.031(19) -0.022(14)
C79 0.055(10) 0.038(10) 0.049(14) 0.010(9) 0.006(11) 0.021(9)
C80 0.061(11) 0.056(16) 0.046(15) 0.011(12) 0.020(11) 0.037(11)
C81 0.046(13) 0.055(13) 0.053(10) 0.021(8) 0.016(10) 0.011(11)
C82 0.09(2) 0.059(14) 0.053(14) 0.017(10) 0.024(14) 0.002(14)
C83 0.043(10) 0.028(10) 0.046(11) 0.005(9) 0.012(9) 0.008(9)
C84 0.049(10) 0.045(14) 0.059(16) 0.018(12) 0.019(11) 0.009(11)
C85 0.036(3) 0.044(3) 0.050(4) 0.019(3) 0.008(3) -0.001(3)
C86 0.036(3) 0.044(3) 0.050(4) 0.019(3) 0.008(3) -0.001(3)
C87 0.064(15) 0.13(2) 0.047(11) 0.001(12) 0.016(10) -0.042(17)
C88 0.17(4) 0.13(2) 0.07(2) -0.038(17) 0.03(2) -0.06(2)
C89 0.066(13) 0.073(18) 0.075(10) 0.035(11) -0.001(11) 0.004(13)
C90 0.070(13) 0.070(19) 0.087(19) 0.009(17) -0.005(13) -0.017(14)
C91 0.037(13) 0.067(11) 0.114(18) 0.008(13) 0.023(14) 0.012(11)
C92 0.09(2) 0.11(2) 0.105(19) -0.004(16) 0.052(17) 0.02(2)
C93 0.054(14) 0.058(10) 0.056(14) 0.013(11) -0.004(12) -0.014(11)
C94 0.12(2) 0.046(10) 0.07(2) 0.025(13) 0.018(17) -0.012(14)
C95 0.033(12) 0.079(16) 0.049(12) 0.011(9) 0.008(10) 0.009(12)
C96 0.09(2) 0.11(2) 0.052(16) -0.010(14) 0.005(14) 0.012(18)
C97 0.048(10) 0.047(12) 0.066(16) 0.008(10) -0.002(11) 0.003(9)
C98 0.046(11) 0.072(18) 0.077(19) -0.006(15) -0.004(11) 0.003(11)
C99 0.039(13) 0.055(11) 0.062(11) 0.002(9) 0.002(11) 0.008(10)
C100 0.072(19) 0.067(18) 0.056(11) -0.005(11) 0.000(12) -0.013(15)
C101 0.087(13) 0.040(14) 0.040(8) 0.007(9) 0.006(9) 0.000(11)
C102 0.091(13) 0.040(14) 0.047(11) 0.003(12) 0.015(9) -0.008(12)
C103 0.090(11) 0.070(18) 0.050(12) -0.014(13) 0.013(9) 0.029(13)
C104 0.099(12) 0.068(17) 0.052(15) -0.006(13) 0.001(10) 0.022(12)
C105 0.082(11) 0.037(12) 0.041(11) 0.016(8) -0.003(8) 0.000(9)
C106 0.077(12) 0.031(12) 0.061(13) 0.010(9) -0.013(10) 0.013(9)
C107 0.079(12) 0.023(12) 0.060(12) 0.013(9) -0.017(10) 0.008(9)
C108 0.063(10) 0.027(11) 0.058(11) 0.012(8) -0.023(8) 0.003(8)
C109 0.052(10) 0.038(13) 0.063(13) 0.009(10) -0.033(9) 0.003(9)
C110 0.066(14) 0.056(15) 0.083(15) -0.001(11) -0.011(10) -0.015(11)
C111 0.069(12) 0.054(14) 0.078(14) -0.007(11) 0.006(10) -0.017(10)
C112 0.066(15) 0.070(17) 0.079(15) -0.003(12) 0.011(11) -0.013(12)
C119 0.054(9) 0.027(10) 0.044(9) 0.019(7) -0.018(7) 0.002(7)
C118 0.062(9) 0.037(11) 0.050(10) 0.010(8) -0.006(8) -0.005(8)
C117 0.070(14) 0.054(14) 0.061(13) -0.001(10) 0.004(10) -0.019(11)
C116 0.073(13) 0.067(17) 0.073(15) -0.015(12) 0.009(11) -0.024(12)
C115 0.070(12) 0.046(14) 0.066(13) -0.003(10) 0.003(10) -0.016(10)
C114 0.073(14) 0.062(16) 0.068(14) -0.004(12) 0.005(11) -0.011(12)
C113 0.077(15) 0.076(18) 0.086(17) -0.014(13) 0.015(12) -0.015(13)
C120 0.061(10) 0.039(12) 0.056(11) 0.010(8) -0.004(8) -0.011(8)
C121 0.040(13) 0.037(10) 0.046(8) -0.011(7) 0.006(9) -0.010(9)
C122 0.064(15) 0.059(13) 0.038(11) 0.001(10) 0.008(11) -0.005(10)
C123 0.058(14) 0.062(14) 0.041(11) 0.003(10) -0.001(11) -0.006(10)
C124 0.087(19) 0.071(15) 0.041(9) 0.008(8) 0.015(11) 0.018(13)
C125 0.056(15) 0.058(9) 0.044(7) 0.013(6) 0.007(9) -0.003(10)
C126 0.09(2) 0.060(9) 0.043(10) 0.017(8) -0.012(12) -0.005(12)
C127 0.082(19) 0.062(11) 0.046(9) 0.022(7) -0.007(10) 0.001(13)
C128 0.030(9) 0.093(9) 0.052(7) 0.013(6) -0.015(8) -0.002(9)
C129 0.030(9) 0.093(9) 0.052(7) 0.013(6) -0.015(8) -0.002(9)
C130 0.031(14) 0.119(12) 0.056(10) 0.004(9) -0.003(11) 0.004(13)
C131 0.044(15) 0.120(11) 0.051(9) -0.003(8) -0.001(11) 0.001(13)
C132 0.049(16) 0.131(15) 0.051(10) -0.004(11) -0.005(12) 0.030(16)
C133 0.09(2) 0.131(16) 0.056(12) -0.011(12) -0.013(15) 0.036(17)
C134 0.11(3) 0.115(16) 0.060(11) -0.016(10) 0.008(14) 0.043(18)
C135 0.040(15) 0.110(11) 0.058(9) -0.011(8) 0.010(11) 0.000(12)
C136 0.057(16) 0.091(13) 0.063(10) -0.015(8) 0.017(11) 0.011(13)
C137 0.050(15) 0.075(9) 0.060(10) -0.005(9) 0.017(11) -0.008(11)
C138 0.041(14) 0.076(9) 0.050(7) 0.001(7) 0.013(9) -0.003(10)
C139 0.024(12) 0.091(9) 0.050(7) 0.007(7) 0.003(9) -0.005(10)
C140 0.013(11) 0.110(10) 0.054(8) -0.003(8) 0.008(9) 0.003(11)
S1 0.090(5) 0.044(4) 0.058(4) -0.013(3) 0.024(4) -0.011(3)
O5 0.147(18) 0.066(12) 0.082(12) -0.037(10) 0.018(11) -0.020(12)
O6 0.147(18) 0.047(8) 0.069(13) 0.000(8) 0.035(12) -0.015(9)
O7 0.102(13) 0.052(11) 0.107(13) -0.025(9) 0.066(11) -0.023(10)
C141 0.080(11) 0.068(11) 0.096(15) -0.006(9) 0.030(8) -0.008(10)
F1 0.149(17) 0.066(9) 0.155(19) 0.016(9) 0.062(14) 0.027(9)
F2 0.067(10) 0.178(19) 0.113(13) -0.024(12) 0.030(10) -0.034(11)
F3 0.095(13) 0.118(14) 0.115(13) -0.032(11) 0.013(9) -0.008(11)
S2 0.073(5) 0.053(4) 0.110(6) -0.015(4) 0.036(5) -0.011(4)
O8 0.109(17) 0.138(19) 0.112(10) -0.069(11) 0.045(12) -0.023(15)
O9 0.091(16) 0.059(10) 0.26(3) 0.030(13) 0.056(18) -0.002(10)
O10 0.061(10) 0.070(10) 0.079(12) -0.012(9) 0.026(9) -0.014(8)
C142 0.065(9) 0.060(11) 0.103(15) 0.000(10) 0.025(10) -0.026(8)
F4 0.060(10) 0.104(11) 0.191(19) 0.059(13) 0.017(12) -0.006(8)
F5 0.082(11) 0.123(14) 0.23(2) -0.049(16) 0.013(14) -0.055(12)
F6 0.072(12) 0.164(19) 0.125(13) 0.015(11) 0.050(10) 0.013(12)

loop_
_atom_type_symbol
_atom_type_description
_atom_type_scat_dispersion_real
_atom_type_scat_dispersion_imag
_atom_type_scat_source
C C 0.0033 0.0016 'International Tables Vol C Tables 4.2.6.8 and 6.1.1.4'
H H 0.0000 0.0000 'International Tables Vol C Tables 4.2.6.8 and 6.1.1.4'
O O 0.0106 0.0060 'International Tables Vol C Tables 4.2.6.8 and 6.1.1.4'
F F 0.0171 0.0103 'International Tables Vol C Tables 4.2.6.8 and 6.1.1.4'
P P 0.1023 0.0942 'International Tables Vol C Tables 4.2.6.8 and 6.1.1.4'
N N 0.0061 0.0033 'International Tables Vol C Tables 4.2.6.8 and 6.1.1.4'
Pt Pt -1.7033 8.3905 'International Tables Vol C Tables 4.2.6.8 and 6.1.1.4'
S S 0.1246 0.1234 'International Tables Vol C Tables 4.2.6.8 and 6.1.1.4'

loop_
_geom_angle_atom_site_label_1
_geom_angle_atom_site_label_2
_geom_angle_atom_site_label_3
_geom_angle
C1 Pt1 N1 178.8(8)
C1 Pt1 P2 87.0(6)
N1 Pt1 P2 92.1(5)
C1 Pt1 P1 88.0(6)
N1 Pt1 P1 93.0(5)
P2 Pt1 P1 171.0(3)
C6 Pt2 N2 173.8(7)
C6 Pt2 P4 88.4(6)
N2 Pt2 P4 91.8(5)
C6 Pt2 P3 87.2(6)
N2 Pt2 P3 92.8(5)
P4 Pt2 P3 175.3(2)
C27 Pt3 N3 179.4(7)
C27 Pt3 P6 87.2(6)
N3 Pt3 P6 92.6(4)
C27 Pt3 P5 90.2(6)
N3 Pt3 P5 90.0(4)
P6 Pt3 P5 177.1(2)
C32 Pt4 N4 176.7(7)
C32 Pt4 P7 85.6(6)
N4 Pt4 P7 92.7(5)
C32 Pt4 P8 89.4(6)
N4 Pt4 P8 92.6(5)
P7 Pt4 P8 170.8(2)
C57 P1 C55 101.0(14)
C57 P1 C53 103.6(14)
C55 P1 C53 104.0(14)
C57 P1 Pt1 118.4(9)
C55 P1 Pt1 110.6(10)
C53 P1 Pt1 117.1(10)
C61 P2 C63 106.3(14)
C61 P2 C59 104.2(13)
C63 P2 C59 95.9(12)
C61 P2 Pt1 114.4(9)
C63 P2 Pt1 120.3(10)
C59 P2 Pt1 113.1(10)
C65 P3 C67 107.7(13)
C65 P3 C69 99.0(11)
C67 P3 C69 107.0(12)
C65 P3 Pt2 112.7(8)
C67 P3 Pt2 112.6(8)
C69 P3 Pt2 116.7(8)
C75 P4 C71 105.7(12)
C75 P4 C73 106.6(15)
C71 P4 C73 98.9(13)
C75 P4 Pt2 114.2(8)
C71 P4 Pt2 114.1(9)
C73 P4 Pt2 115.8(10)
C79 P5 C81 103.5(11)
C79 P5 C77 104.1(11)
C81 P5 C77 106.6(13)
C79 P5 Pt3 112.5(8)
C81 P5 Pt3 116.9(8)
C77 P5 Pt3 112.2(10)
C83 P6 C87 104.4(12)
C83 P6 C85 103.1(10)
C87 P6 C85 107.1(13)
C83 P6 Pt3 114.6(7)
C87 P6 Pt3 113.4(10)
C85 P6 Pt3 113.3(7)
C91 P7 C93 113.4(14)
C91 P7 C89 100.7(14)
C93 P7 C89 102.3(12)
C91 P7 Pt4 111.7(10)
C93 P7 Pt4 115.2(9)
C89 P7 Pt4 112.2(8)
C95 P8 C97 105.4(12)
C95 P8 C99 103.4(12)
C97 P8 C99 102.1(11)
C95 P8 Pt4 116.5(8)
C97 P8 Pt4 116.7(8)
C99 P8 Pt4 111.1(8)
C17 O1 C101 118.5(17)
C105 O2 C104 116(2)
C43 O3 C121 119.6(16)
C125 O4 C124 116.6(19)
C2 C1 C3 115.0(19)
C2 C1 Pt1 122.7(16)
C3 C1 Pt1 122.3(15)
C1 C2 C4 121(2)
C1 C2 H2 119.5
C4 C2 H2 119.5
C5 C3 C1 123(2)
C5 C3 H3 118.3
C1 C3 H3 118.3
C6 C4 C2 124.0(19)
C6 C4 H4 118.0
C2 C4 H4 118.0
C3 C5 C6 121(2)
C3 C5 H5 119.5
C6 C5 H5 119.5
C4 C6 C5 116(2)
C4 C6 Pt2 121.0(15)
C5 C6 Pt2 123.4(16)
C8 N2 C7 117.2(19)
C8 N2 Pt2 125.4(14)
C7 N2 Pt2 117.1(14)
C9 C7 N2 122(2)
C9 C7 H7 119.2
N2 C7 H7 119.2
N2 C8 C11 123.2(19)
N2 C8 H8 118.4
C11 C8 H8 118.4
C7 C9 C10 122(2)
C7 C9 H9 119.2
C10 C9 H9 119.2
C9 C10 C11 118(2)
C9 C10 H10 121.1
C11 C10 H10 121.1
C8 C11 C12 119(2)
C8 C11 C10 117.8(18)
C12 C11 C10 122(2)
C13 C12 C11 178(3)
C12 C13 C14 174(3)
C15 C14 C16 121.5(17)
C15 C14 C13 119(2)
C16 C14 C13 119.4(19)
C14 C15 C19 119.5(19)
C14 C15 H15 120.3
C19 C15 H15 120.3
C17 C16 C14 118.7(19)
C17 C16 H16 120.6
C14 C16 H16 120.6
O1 C17 C18 126(2)
O1 C17 C16 115.2(19)
C18 C17 C16 119(2)
C19 C18 C17 122(2)
C19 C18 H18 119.1
C17 C18 H18 119.1
C18 C19 C15 119.6(17)
C18 C19 C20 121.8(19)
C15 C19 C20 118.5(19)
C21 C20 C19 177(3)
C20 C21 C22 178(2)
C26 C22 C23 119.0(19)
C26 C22 C21 119.5(19)
C23 C22 C21 121.5(18)
C24 C23 C22 120(2)
C24 C23 H23 120.2
C22 C23 H23 120.2
C23 C24 C25 118(2)
C23 C24 H24 120.8
C25 C24 H24 120.8
N3 C25 C24 124(2)
N3 C25 H25 117.9
C24 C25 H25 117.9
C22 C26 N3 122(2)
C22 C26 H26 119.2
N3 C26 H26 119.2
C25 N3 C26 117.2(17)
C25 N3 Pt3 123.3(13)
C26 N3 Pt3 119.1(13)
C28 C27 C29 115.7(18)
C28 C27 Pt3 122.8(15)
C29 C27 Pt3 121.4(14)
C30 C28 C27 123(2)
C30 C28 H28 118.4
C27 C28 H28 118.4
C31 C29 C27 122.1(18)
C31 C29 H29 118.9
C27 C29 H29 118.9
C28 C30 C32 121.5(19)
C28 C30 H30 119.2
C32 C30 H30 119.2
C29 C31 C32 121.7(18)
C29 C31 H31 119.1
C32 C31 H31 119.1
C30 C32 C31 115.5(17)
C30 C32 Pt4 121.1(14)
C31 C32 Pt4 123.3(15)
C33 N4 C34 119.0(18)
C33 N4 Pt4 124.2(13)
C34 N4 Pt4 116.8(14)
N4 C33 C37 124.3(19)
N4 C33 H33 117.8
C37 C33 H33 117.8
N4 C34 C35 119(2)
N4 C34 H34 120.5
C35 C34 H34 120.5
C36 C35 C34 123(2)
C36 C35 H35 118.6
C34 C35 H35 118.6
C35 C36 C37 118(2)
C35 C36 H36 121.2
C37 C36 H36 121.2
C33 C37 C36 117.4(17)
C33 C37 C38 121.0(18)
C36 C37 C38 121.1(18)
C39 C38 C37 177(3)
C38 C39 C40 173(3)
C42 C40 C39 119.9(19)
C42 C40 C41 121.1(18)
C39 C40 C41 119(2)
C45 C41 C40 119(2)
C45 C41 H41 120.4
C40 C41 H41 120.4
C43 C42 C40 121(2)
C43 C42 H42 119.6
C40 C42 H42 119.6
O3 C43 C42 117.9(19)
O3 C43 C44 122(2)
C42 C43 C44 119(2)
C43 C44 C45 118(2)
C43 C44 H44 121.0
C45 C44 H44 121.0
C41 C45 C46 121(2)
C41 C45 C44 121.1(17)
C46 C45 C44 118(2)
C47 C46 C45 176(3)
C46 C47 C48 176(3)
C47 C48 C50 121(2)
C47 C48 C49 118(2)
C50 C48 C49 120.4(17)
N1 C49 C48 120(2)
N1 C49 H49 119.9
C48 C49 H49 119.9
C48 C50 C51 118(2)
C48 C50 H50 121.1
C51 C50 H50 121.1
C52 C51 C50 120(2)
C52 C51 H51 119.8
C50 C51 H51 119.8
N1 C52 C51 120(2)
N1 C52 H52 120.0
C51 C52 H52 120.0
C49 N1 C52 121.2(19)
C49 N1 Pt1 119.1(15)
C52 N1 Pt1 119.7(14)
C54 C53 P1 117(2)
C54 C53 H53A 108.2
P1 C53 H53A 108.2
C54 C53 H53B 108.2
P1 C53 H53B 108.2
H53A C53 H53B 107.3
C53 C54 H54A 109.5
C53 C54 H54B 109.5
H54A C54 H54B 109.5
C53 C54 H54C 109.5
H54A C54 H54C 109.5
H54B C54 H54C 109.5
C56 C55 P1 109.1(19)
C56 C55 H55A 109.9
P1 C55 H55A 109.9
C56 C55 H55B 109.9
P1 C55 H55B 109.9
H55A C55 H55B 108.3
C55 C56 H56A 109.5
C55 C56 H56B 109.5
H56A C56 H56B 109.5
C55 C56 H56C 109.5
H56A C56 H56C 109.5
H56B C56 H56C 109.5
C58 C57 P1 114(2)
C58 C57 H57A 108.8
P1 C57 H57A 108.8
C58 C57 H57B 108.8
P1 C57 H57B 108.8
H57A C57 H57B 107.7
C57 C58 H58A 109.5
C57 C58 H58B 109.5
H58A C58 H58B 109.5
C57 C58 H58C 109.5
H58A C58 H58C 109.5
H58B C58 H58C 109.5
C60 C59 P2 112(2)
C60 C59 H59A 109.2
P2 C59 H59A 109.2
C60 C59 H59B 109.2
P2 C59 H59B 109.2
H59A C59 H59B 107.9
C59 C60 H60A 109.5
C59 C60 H60B 109.5
H60A C60 H60B 109.5
C59 C60 H60C 109.5
H60A C60 H60C 109.5
H60B C60 H60C 109.5
C62 C61 P2 119.9(19)
C62 C61 H61A 107.3
P2 C61 H61A 107.3
C62 C61 H61B 107.3
P2 C61 H61B 107.3
H61A C61 H61B 106.9
C61 C62 H62A 109.5
C61 C62 H62B 109.5
H62A C62 H62B 109.5
C61 C62 H62C 109.5
H62A C62 H62C 109.5
H62B C62 H62C 109.5
C64 C63 P2 118.5(17)
C64 C63 H63A 107.7
P2 C63 H63A 107.7
C64 C63 H63B 107.7
P2 C63 H63B 107.7
H63A C63 H63B 107.1
C63 C64 H64A 109.5
C63 C64 H64B 109.5
H64A C64 H64B 109.5
C63 C64 H64C 109.5
H64A C64 H64C 109.5
H64B C64 H64C 109.5
C66 C65 P3 114.7(18)
C66 C65 H65A 108.6
P3 C65 H65A 108.6
C66 C65 H65B 108.6
P3 C65 H65B 108.6
H65A C65 H65B 107.6
C65 C66 H66A 109.5
C65 C66 H66B 109.5
H66A C66 H66B 109.5
C65 C66 H66C 109.5
H66A C66 H66C 109.5
H66B C66 H66C 109.5
C68 C67 P3 115.6(19)
C68 C67 H67A 108.4
P3 C67 H67A 108.4
C68 C67 H67B 108.4
P3 C67 H67B 108.4
H67A C67 H67B 107.4
C67 C68 H68A 109.5
C67 C68 H68B 109.5
H68A C68 H68B 109.5
C67 C68 H68C 109.5
H68A C68 H68C 109.5
H68B C68 H68C 109.5
C70 C69 P3 113.9(16)
C70 C69 H69A 108.8
P3 C69 H69A 108.8
C70 C69 H69B 108.8
P3 C69 H69B 108.8
H69A C69 H69B 107.7
C69 C70 H70A 109.5
C69 C70 H70B 109.5
H70A C70 H70B 109.5
C69 C70 H70C 109.5
H70A C70 H70C 109.5
H70B C70 H70C 109.5
C72 C71 P4 114.2(18)
C72 C71 H71A 108.7
P4 C71 H71A 108.7
C72 C71 H71B 108.7
P4 C71 H71B 108.7
H71A C71 H71B 107.6
C71 C72 H72A 109.5
C71 C72 H72B 109.5
H72A C72 H72B 109.5
C71 C72 H72C 109.5
H72A C72 H72C 109.5
H72B C72 H72C 109.5
C74 C73 P4 116(2)
C74 C73 H73A 108.4
P4 C73 H73A 108.4
C74 C73 H73B 108.4
P4 C73 H73B 108.4
H73A C73 H73B 107.5
C73 C74 H74A 109.5
C73 C74 H74B 109.5
H74A C74 H74B 109.5
C73 C74 H74C 109.5
H74A C74 H74C 109.5
H74B C74 H74C 109.5
C76 C75 P4 119.4(19)
C76 C75 H75A 107.5
P4 C75 H75A 107.5
C76 C75 H75B 107.5
P4 C75 H75B 107.5
H75A C75 H75B 107.0
C75 C76 H76A 109.5
C75 C76 H76B 109.5
H76A C76 H76B 109.5
C75 C76 H76C 109.5
H76A C76 H76C 109.5
H76B C76 H76C 109.5
C78 C77 P5 114.6(19)
C78 C77 H77A 108.6
P5 C77 H77A 108.6
C78 C77 H77B 108.6
P5 C77 H77B 108.6
H77A C77 H77B 107.6
C77 C78 H78A 109.5
C77 C78 H78B 109.5
H78A C78 H78B 109.5
C77 C78 H78C 109.5
H78A C78 H78C 109.5
H78B C78 H78C 109.5
C80 C79 P5 116.7(17)
C80 C79 H79A 108.1
P5 C79 H79A 108.1
C80 C79 H79B 108.1
P5 C79 H79B 108.1
H79A C79 H79B 107.3
C79 C80 H80A 109.5
C79 C80 H80B 109.5
H80A C80 H80B 109.5
C79 C80 H80C 109.5
H80A C80 H80C 109.5
H80B C80 H80C 109.5
C82 C81 P5 116.5(17)
C82 C81 H81A 108.2
P5 C81 H81A 108.2
C82 C81 H81B 108.2
P5 C81 H81B 108.2
H81A C81 H81B 107.3
C81 C82 H82A 109.5
C81 C82 H82B 109.5
H82A C82 H82B 109.5
C81 C82 H82C 109.5
H82A C82 H82C 109.5
H82B C82 H82C 109.5
C84 C83 P6 118.3(15)
C84 C83 H83A 107.7
P6 C83 H83A 107.7
C84 C83 H83B 107.7
P6 C83 H83B 107.7
H83A C83 H83B 107.1
C83 C84 H84A 109.5
C83 C84 H84B 109.5
H84A C84 H84B 109.5
C83 C84 H84C 109.5
H84A C84 H84C 109.5
H84B C84 H84C 109.5
C86 C85 P6 115.7(15)
C86 C85 H85A 108.4
P6 C85 H85A 108.4
C86 C85 H85B 108.4
P6 C85 H85B 108.4
H85A C85 H85B 107.4
C85 C86 H86A 109.5
C85 C86 H86B 109.5
H86A C86 H86B 109.5
C85 C86 H86C 109.5
H86A C86 H86C 109.5
H86B C86 H86C 109.5
C88 C87 P6 114(2)
C88 C87 H87A 108.6
P6 C87 H87A 108.6
C88 C87 H87B 108.6
P6 C87 H87B 108.6
H87A C87 H87B 107.6
C87 C88 H88A 109.5
C87 C88 H88B 109.5
H88A C88 H88B 109.5
C87 C88 H88C 109.5
H88A C88 H88C 109.5
H88B C88 H88C 109.5
C90 C89 P7 114(2)
C90 C89 H89A 108.8
P7 C89 H89A 108.8
C90 C89 H89B 108.8
P7 C89 H89B 108.8
H89A C89 H89B 107.7
C89 C90 H90A 109.5
C89 C90 H90B 109.5
H90A C90 H90B 109.5
C89 C90 H90C 109.5
H90A C90 H90C 109.5
H90B C90 H90C 109.5
C92 C91 P7 111(2)
C92 C91 H91A 109.5
P7 C91 H91A 109.5
C92 C91 H91B 109.5
P7 C91 H91B 109.5
H91A C91 H91B 108.1
C91 C92 H92A 109.5
C91 C92 H92B 109.5
H92A C92 H92B 109.5
C91 C92 H92C 109.5
H92A C92 H92C 109.5
H92B C92 H92C 109.5
C94 C93 P7 112.9(19)
C94 C93 H93A 109.0
P7 C93 H93A 109.0
C94 C93 H93B 109.0
P7 C93 H93B 109.0
H93A C93 H93B 107.8
C93 C94 H94A 109.5
C93 C94 H94B 109.5
H94A C94 H94B 109.5
C93 C94 H94C 109.5
H94A C94 H94C 109.5
H94B C94 H94C 109.5
C96 C95 P8 112(2)
C96 C95 H95A 109.3
P8 C95 H95A 109.3
C96 C95 H95B 109.3
P8 C95 H95B 109.3
H95A C95 H95B 108.0
C95 C96 H96A 109.5
C95 C96 H96B 109.5
H96A C96 H96B 109.5
C95 C96 H96C 109.5
H96A C96 H96C 109.5
H96B C96 H96C 109.5
C98 C97 P8 116.5(18)
C98 C97 H97A 108.2
P8 C97 H97A 108.2
C98 C97 H97B 108.2
P8 C97 H97B 108.2
H97A C97 H97B 107.3
C97 C98 H98A 109.5
C97 C98 H98B 109.5
H98A C98 H98B 109.5
C97 C98 H98C 109.5
H98A C98 H98C 109.5
H98B C98 H98C 109.5
C100 C99 P8 114.7(18)
C100 C99 H99A 108.6
P8 C99 H99A 108.6
C100 C99 H99B 108.6
P8 C99 H99B 108.6
H99A C99 H99B 107.6
C99 C100 H10A 109.5
C99 C100 H10B 109.5
H10A C100 H10B 109.5
C99 C100 H10C 109.5
H10A C100 H10C 109.5
H10B C100 H10C 109.5
O1 C101 C102 112(2)
O1 C101 H10D 109.2
C102 C101 H10D 109.2
O1 C101 H10E 109.2
C102 C101 H10E 109.2
H10D C101 H10E 107.9
C101 C102 C103 112(2)
C101 C102 H10F 109.2
C103 C102 H10F 109.2
C101 C102 H10G 109.2
C103 C102 H10G 109.2
H10F C102 H10G 107.9
C104 C103 C102 113(2)
C104 C103 H10H 109.0
C102 C103 H10H 109.0
C104 C103 H10I 109.0
C102 C103 H10I 109.0
H10H C103 H10I 107.8
O2 C104 C103 103(2)
O2 C104 H10J 111.1
C103 C104 H10J 111.1
O2 C104 H10K 111.1
C103 C104 H10K 111.1
H10J C104 H10K 109.1
O2 C105 C106 126(3)
O2 C105 C118 118(2)
C106 C105 C118 116(3)
C105 C106 C107 122(3)
C105 C106 H106 119.1
C107 C106 H106 119.1
C108 C107 C106 122(3)
C108 C107 H107 119.2
C106 C107 H107 119.2
C107 C108 C109 123(2)
C107 C108 C119 118(3)
C109 C108 C119 119(3)
C110 C109 C108 123(2)
C110 C109 H109 118.4
C108 C109 H109 118.4
C109 C110 C111 118(3)
C109 C110 H110 120.9
C111 C110 H110 120.9
C120 C111 C112 119(2)
C120 C111 C110 119(3)
C112 C111 C110 122(3)
C113 C112 C111 122(3)
C113 C112 H112 118.8
C111 C112 H112 118.8
C118 C119 C108 121(3)
C118 C119 C120 119(2)
C108 C119 C120 120(2)
C119 C118 C105 121(2)
C119 C118 C117 122(2)
C105 C118 C117 117(2)
C116 C117 C118 116(2)
C116 C117 H117 122.0
C118 C117 H117 122.0
C117 C116 C115 123(3)
C117 C116 H116 118.3
C115 C116 H116 118.3
C114 C115 C116 124(3)
C114 C115 C120 118(3)
C116 C115 C120 118(3)
C113 C114 C115 126(3)
C113 C114 H114 117.1
C115 C114 H114 117.1
C114 C113 C112 117(3)
C114 C113 H113 121.6
C112 C113 H113 121.6
C111 C120 C119 121(2)
C111 C120 C115 118(3)
C119 C120 C115 121(2)
O3 C121 C122 107.6(17)
O3 C121 H12A 110.2
C122 C121 H12A 110.2
O3 C121 H12B 110.2
C122 C121 H12B 110.2
H12A C121 H12B 108.5
C121 C122 C123 113(2)
C121 C122 H12C 108.9
C123 C122 H12C 108.9
C121 C122 H12D 108.9
C123 C122 H12D 108.9
H12C C122 H12D 107.7
C124 C123 C122 113(2)
C124 C123 H12E 108.9
C122 C123 H12E 108.9
C124 C123 H12F 108.9
C122 C123 H12F 108.9
H12E C123 H12F 107.8
O4 C124 C123 106(2)
O4 C124 H12G 110.6
C123 C124 H12G 110.6
O4 C124 H12H 110.6
C123 C124 H12H 110.6
H12G C124 H12H 108.7
C126 C125 O4 123(2)
C126 C125 C138 123(2)
O4 C125 C138 114(2)
C125 C126 C127 119(3)
C125 C126 H126 120.6
C127 C126 H126 120.6
C128 C127 C126 122(3)
C128 C127 H127 119.0
C126 C127 H127 119.0
C127 C128 C129 123(3)
C127 C128 C139 119(2)
C129 C128 C139 117(3)
C130 C129 C128 123(3)
C130 C129 H129 118.3
C128 C129 H129 118.3
C129 C130 C131 119(3)
C129 C130 H130 120.5
C131 C130 H130 120.5
C132 C131 C140 119(3)
C132 C131 C130 121(3)
C140 C131 C130 119(3)
C131 C132 C133 125(3)
C131 C132 H13 117.6
C133 C132 H13 117.6
C134 C133 C132 118(3)
C134 C133 H133 121.2
C132 C133 H133 121.2
C133 C134 C135 119(3)
C133 C134 H134 120.6
C135 C134 H134 120.6
C140 C135 C134 120(3)
C140 C135 C136 119(3)
C134 C135 C136 121(3)
C137 C136 C135 121(3)
C137 C136 H136 119.7
C135 C136 H136 119.7
C136 C137 C138 119(3)
C136 C137 H137 120.7
C138 C137 H137 120.7
C137 C138 C139 122(3)
C137 C138 C125 121(2)
C139 C138 C125 116(2)
C140 C139 C138 118(3)
C140 C139 C128 121(3)
C138 C139 C128 121(2)
C139 C140 C131 120(3)
C139 C140 C135 121(3)
C131 C140 C135 119(3)
O6 S1 O5 115.9(11)
O6 S1 O7 114.1(10)
O5 S1 O7 116.7(12)
O6 S1 C141 101.9(11)
O5 S1 C141 103.1(10)
O7 S1 C141 101.9(10)
F2 C141 F3 105.8(15)
F2 C141 F1 106.6(16)
F3 C141 F1 108.9(16)
F2 C141 S1 114.6(14)
F3 C141 S1 110.0(13)
F1 C141 S1 110.6(13)
O9 S2 O8 118.7(14)
O9 S2 O10 112.7(13)
O8 S2 O10 113.5(12)
O9 S2 C142 103.8(11)
O8 S2 C142 102.2(11)
O10 S2 C142 103.6(9)
F6 C142 F5 105.2(17)
F6 C142 F4 106.6(18)
F5 C142 F4 106.5(17)
F6 C142 S2 112.1(14)
F5 C142 S2 112.5(15)
F4 C142 S2 113.4(13)
O12A S3A O13A 113.3(14)
O12A S3A O11A 112.8(13)
O13A S3A O11A 116.7(15)
O12A S3A C14A 104.0(12)
O13A S3A C14A 105.0(12)
O11A S3A C14A 103.2(12)
F8A C14A F9A 105.2(17)
F8A C14A F7A 105.3(17)
F9A C14A F7A 107.0(17)
F8A C14A S3A 112.8(15)
F9A C14A S3A 112.4(14)
F7A C14A S3A 113.5(15)
O12B S3B O11B 116.2(19)
O12B S3B O13B 113(2)
O11B S3B O13B 117(2)
O12B S3B C14B 102.2(16)
O11B S3B C14B 103.2(15)
O13B S3B C14B 102.2(17)
F8B C14B F9B 107(2)
F8B C14B F7B 105(2)
F9B C14B F7B 108(2)
F8B C14B S3B 113(2)
F9B C14B S3B 111.6(19)
F7B C14B S3B 112(2)
O15 S4 O14 118.3(18)
O15 S4 O16 114.9(17)
O14 S4 O16 115.6(16)
O15 S4 C144 99.1(15)
O14 S4 C144 105.0(14)
O16 S4 C144 99.7(12)
F12 C144 F11 109.8(19)
F12 C144 F10 110.9(19)
F11 C144 F10 108.0(19)
F12 C144 S4 108.5(15)
F11 C144 S4 109.6(16)
F10 C144 S4 110.0(16)

loop_
_geom_bond_atom_site_label_1
_geom_bond_atom_site_label_2
_geom_bond_distance
Pt1 C1 2.02(2)
Pt1 N1 2.149(17)
Pt1 P2 2.295(8)
Pt1 P1 2.307(7)
Pt2 C6 2.04(2)
Pt2 N2 2.151(18)
Pt2 P4 2.302(6)
Pt2 P3 2.303(7)
Pt3 C27 2.043(19)
Pt3 N3 2.128(15)
Pt3 P6 2.304(6)
Pt3 P5 2.326(5)
Pt4 C32 2.017(19)
Pt4 N4 2.146(15)
Pt4 P7 2.318(6)
Pt4 P8 2.320(6)
P1 C57 1.84(3)
P1 C55 1.86(3)
P1 C53 1.87(3)
P2 C61 1.81(3)
P2 C63 1.836(17)
P2 C59 1.84(3)
P3 C65 1.81(3)
P3 C67 1.82(3)
P3 C69 1.82(2)
P4 C75 1.80(2)
P4 C71 1.83(2)
P4 C73 1.84(3)
P5 C79 1.82(2)
P5 C81 1.84(2)
P5 C77 1.85(2)
P6 C83 1.79(2)
P6 C87 1.82(3)
P6 C85 1.86(2)
P7 C91 1.74(3)
P7 C93 1.77(2)
P7 C89 1.94(3)
P8 C95 1.79(2)
P8 C97 1.81(2)
P8 C99 1.85(2)
O1 C17 1.37(3)
O1 C101 1.45(3)
O2 C105 1.33(3)
O2 C104 1.41(3)
O3 C43 1.36(2)
O3 C121 1.45(3)
O4 C125 1.37(3)
O4 C124 1.47(3)
C1 C2 1.38(3)
C1 C3 1.43(3)
C2 C4 1.41(3)
C2 H2 0.9500
C3 C5 1.36(3)
C3 H3 0.9500
C4 C6 1.35(3)
C4 H4 0.9500
C5 C6 1.42(3)
C5 H5 0.9500
N2 C8 1.32(3)
N2 C7 1.36(3)
C7 C9 1.34(3)
C7 H7 0.9500
C8 C11 1.38(3)
C8 H8 0.9500
C9 C10 1.35(3)
C9 H9 0.9500
C10 C11 1.39(3)
C10 H10 0.9500
C11 C12 1.431(10)
C12 C13 1.206(10)
C13 C14 1.432(10)
C14 C15 1.36(3)
C14 C16 1.40(3)
C15 C19 1.39(3)
C15 H15 0.9500
C16 C17 1.39(3)
C16 H16 0.9500
C17 C18 1.39(3)
C18 C19 1.37(3)
C18 H18 0.9500
C19 C20 1.440(10)
C20 C21 1.211(10)
C21 C22 1.43(2)
C22 C26 1.37(3)
C22 C23 1.38(3)
C23 C24 1.37(3)
C23 H23 0.9500
C24 C25 1.39(3)
C24 H24 0.9500
C25 N3 1.31(3)
C25 H25 0.9500
C26 N3 1.40(2)
C26 H26 0.9500
C27 C28 1.38(3)
C27 C29 1.42(3)
C28 C30 1.36(3)
C28 H28 0.9500
C29 C31 1.34(3)
C29 H29 0.9500
C30 C32 1.40(3)
C30 H30 0.9500
C31 C32 1.44(3)
C31 H31 0.9500
N4 C33 1.30(3)
N4 C34 1.37(3)
C33 C37 1.39(3)
C33 H33 0.9500
C34 C35 1.38(3)
C34 H34 0.9500
C35 C36 1.35(3)
C35 H35 0.9500
C36 C37 1.40(3)
C36 H36 0.9500
C37 C38 1.434(10)
C38 C39 1.207(10)
C39 C40 1.430(10)
C40 C42 1.37(3)
C40 C41 1.38(3)
C41 C45 1.36(3)
C41 H41 0.9500
C42 C43 1.37(3)
C42 H42 0.9500
C43 C44 1.41(3)
C44 C45 1.42(3)
C44 H44 0.9500
C45 C46 1.432(10)
C46 C47 1.206(9)
C47 C48 1.428(10)
C48 C50 1.38(3)
C48 C49 1.40(3)
C49 N1 1.34(3)
C49 H49 0.9500
C50 C51 1.40(3)
C50 H50 0.9500
C51 C52 1.39(3)
C51 H51 0.9500
C52 N1 1.36(3)
C52 H52 0.9500
C53 C54 1.52(4)
C53 H53A 0.9900
C53 H53B 0.9900
C54 H54A 0.9800
C54 H54B 0.9800
C54 H54C 0.9800
C55 C56 1.58(4)
C55 H55A 0.9900
C55 H55B 0.9900
C56 H56A 0.9800
C56 H56B 0.9800
C56 H56C 0.9800
C57 C58 1.52(4)
C57 H57A 0.9900
C57 H57B 0.9900
C58 H58A 0.9800
C58 H58B 0.9800
C58 H58C 0.9800
C59 C60 1.510(19)
C59 H59A 0.9900
C59 H59B 0.9900
C60 H60A 0.9800
C60 H60B 0.9800
C60 H60C 0.9800
C61 C62 1.516(18)
C61 H61A 0.9900
C61 H61B 0.9900
C62 H62A 0.9800
C62 H62B 0.9800
C62 H62C 0.9800
C63 C64 1.488(18)
C63 H63A 0.9900
C63 H63B 0.9900
C64 H64A 0.9800
C64 H64B 0.9800
C64 H64C 0.9800
C65 C66 1.51(3)
C65 H65A 0.9900
C65 H65B 0.9900
C66 H66A 0.9800
C66 H66B 0.9800
C66 H66C 0.9800
C67 C68 1.48(3)
C67 H67A 0.9900
C67 H67B 0.9900
C68 H68A 0.9800
C68 H68B 0.9800
C68 H68C 0.9800
C69 C70 1.510(18)
C69 H69A 0.9900
C69 H69B 0.9900
C70 H70A 0.9800
C70 H70B 0.9800
C70 H70C 0.9800
C71 C72 1.52(3)
C71 H71A 0.9900
C71 H71B 0.9900
C72 H72A 0.9800
C72 H72B 0.9800
C72 H72C 0.9800
C73 C74 1.46(4)
C73 H73A 0.9900
C73 H73B 0.9900
C74 H74A 0.9800
C74 H74B 0.9800
C74 H74C 0.9800
C75 C76 1.48(3)
C75 H75A 0.9900
C75 H75B 0.9900
C76 H76A 0.9800
C76 H76B 0.9800
C76 H76C 0.9800
C77 C78 1.50(3)
C77 H77A 0.9900
C77 H77B 0.9900
C78 H78A 0.9800
C78 H78B 0.9800
C78 H78C 0.9800
C79 C80 1.48(3)
C79 H79A 0.9900
C79 H79B 0.9900
C80 H80A 0.9800
C80 H80B 0.9800
C80 H80C 0.9800
C81 C82 1.49(3)
C81 H81A 0.9900
C81 H81B 0.9900
C82 H82A 0.9800
C82 H82B 0.9800
C82 H82C 0.9800
C83 C84 1.52(3)
C83 H83A 0.9900
C83 H83B 0.9900
C84 H84A 0.9800
C84 H84B 0.9800
C84 H84C 0.9800
C85 C86 1.523(17)
C85 H85A 0.9900
C85 H85B 0.9900
C86 H86A 0.9800
C86 H86B 0.9800
C86 H86C 0.9800
C87 C88 1.49(5)
C87 H87A 0.9900
C87 H87B 0.9900
C88 H88A 0.9800
C88 H88B 0.9800
C88 H88C 0.9800
C89 C90 1.512(18)
C89 H89A 0.9900
C89 H89B 0.9900
C90 H90A 0.9800
C90 H90B 0.9800
C90 H90C 0.9800
C91 C92 1.47(4)
C91 H91A 0.9900
C91 H91B 0.9900
C92 H92A 0.9800
C92 H92B 0.9800
C92 H92C 0.9800
C93 C94 1.50(4)
C93 H93A 0.9900
C93 H93B 0.9900
C94 H94A 0.9800
C94 H94B 0.9800
C94 H94C 0.9800
C95 C96 1.52(4)
C95 H95A 0.9900
C95 H95B 0.9900
C96 H96A 0.9800
C96 H96B 0.9800
C96 H96C 0.9800
C97 C98 1.56(3)
C97 H97A 0.9900
C97 H97B 0.9900
C98 H98A 0.9800
C98 H98B 0.9800
C98 H98C 0.9800
C99 C100 1.53(3)
C99 H99A 0.9900
C99 H99B 0.9900
C100 H10A 0.9800
C100 H10B 0.9800
C100 H10C 0.9800
C101 C102 1.46(3)
C101 H10D 0.9900
C101 H10E 0.9900
C102 C103 1.57(3)
C102 H10F 0.9900
C102 H10G 0.9900
C103 C104 1.518(19)
C103 H10H 0.9900
C103 H10I 0.9900
C104 H10J 0.9900
C104 H10K 0.9900
C105 C106 1.40(3)
C105 C118 1.42(4)
C106 C107 1.41(4)
C106 H106 0.9500
C107 C108 1.35(4)
C107 H107 0.9500
C108 C109 1.39(4)
C108 C119 1.40(3)
C109 C110 1.39(4)
C109 H109 0.9500
C110 C111 1.45(4)
C110 H110 0.9500
C111 C120 1.40(4)
C111 C112 1.42(4)
C112 C113 1.37(4)
C112 H112 0.9500
C119 C118 1.40(3)
C119 C120 1.42(3)
C118 C117 1.49(3)
C117 C116 1.39(4)
C117 H117 0.9500
C116 C115 1.44(4)
C116 H116 0.9500
C115 C114 1.37(4)
C115 C120 1.44(3)
C114 C113 1.35(4)
C114 H114 0.9500
C113 H113 0.9500
C121 C122 1.48(3)
C121 H12A 0.9900
C121 H12B 0.9900
C122 C123 1.53(3)
C122 H12C 0.9900
C122 H12D 0.9900
C123 C124 1.51(3)
C123 H12E 0.9900
C123 H12F 0.9900
C124 H12G 0.9900
C124 H12H 0.9900
C125 C126 1.36(3)
C125 C138 1.44(3)
C126 C127 1.43(3)
C126 H126 0.9500
C127 C128 1.34(4)
C127 H127 0.9500
C128 C129 1.43(3)
C128 C139 1.43(4)
C129 C130 1.34(4)
C129 H129 0.9500
C130 C131 1.44(4)
C130 H130 0.9500
C131 C132 1.32(4)
C131 C140 1.42(4)
C132 C133 1.42(4)
C132 H13 0.9500
C133 C134 1.41(4)
C133 H133 0.9500
C134 C135 1.44(4)
C134 H134 0.9500
C135 C140 1.43(4)
C135 C136 1.44(4)
C136 C137 1.37(4)
C136 H136 0.9500
C137 C138 1.41(4)
C137 H137 0.9500
C138 C139 1.43(3)
C139 C140 1.37(3)
S1 O6 1.419(14)
S1 O5 1.437(14)
S1 O7 1.438(14)
S1 C141 1.783(16)
C141 F2 1.315(12)
C141 F3 1.321(12)
C141 F1 1.328(12)
S2 O9 1.408(15)
S2 O8 1.429(16)
S2 O10 1.452(14)
S2 C142 1.772(17)
C142 F6 1.313(17)
C142 F5 1.322(17)
C142 F4 1.325(17)
S3A O12A 1.417(16)
S3A O13A 1.442(15)
S3A O11A 1.444(16)
S3A C14A 1.770(18)
C14A F8A 1.324(18)
C14A F9A 1.330(17)
C14A F7A 1.332(18)
S3B O12B 1.424(18)
S3B O11B 1.428(18)
S3B O13B 1.448(17)
S3B C14B 1.78(2)
C14B F8B 1.318(19)
C14B F9B 1.323(19)
C14B F7B 1.33(2)
S4 O15 1.413(18)
S4 O14 1.423(17)
S4 O16 1.471(16)
S4 C144 1.776(19)
C144 F12 1.311(18)
C144 F11 1.316(18)
C144 F10 1.329(18)

loop_
_geom_torsion_atom_site_label_1
_geom_torsion_atom_site_label_2
_geom_torsion_atom_site_label_3
_geom_torsion_atom_site_label_4
_geom_torsion
C3 C1 C2 C4 1(3)
Pt1 C1 C2 C4 -176.2(14)
C2 C1 C3 C5 1(3)
Pt1 C1 C3 C5 178.3(19)
C1 C2 C4 C6 -1(3)
C1 C3 C5 C6 -3(4)
C2 C4 C6 C5 -1(3)
C2 C4 C6 Pt2 179.6(14)
C3 C5 C6 C4 3(3)
C3 C5 C6 Pt2 -177.6(18)
C8 N2 C7 C9 -7(4)
Pt2 N2 C7 C9 180(2)
C7 N2 C8 C11 2(3)
Pt2 N2 C8 C11 175.4(19)
N2 C7 C9 C10 4(4)
C7 C9 C10 C11 4(5)
N2 C8 C11 C12 177(2)
N2 C8 C11 C10 5(4)
C9 C10 C11 C8 -8(4)
C9 C10 C11 C12 -180(3)
C16 C14 C15 C19 4(4)
C13 C14 C15 C19 180(2)
C15 C14 C16 C17 -6(4)
C13 C14 C16 C17 178(2)
C101 O1 C17 C18 -23(4)
C101 O1 C17 C16 162(2)
C14 C16 C17 O1 -179(2)
C14 C16 C17 C18 6(4)
O1 C17 C18 C19 -179(2)
C16 C17 C18 C19 -5(4)
C17 C18 C19 C15 3(4)
C17 C18 C19 C20 179(2)
C14 C15 C19 C18 -3(3)
C14 C15 C19 C20 -179(2)
C26 C22 C23 C24 -5(3)
C21 C22 C23 C24 175(2)
C22 C23 C24 C25 5(3)
C23 C24 C25 N3 -3(3)
C23 C22 C26 N3 4(3)
C21 C22 C26 N3 -176.4(18)
C24 C25 N3 C26 2(3)
C24 C25 N3 Pt3 174.5(16)
C22 C26 N3 C25 -2(3)
C22 C26 N3 Pt3 -175.4(14)
C29 C27 C28 C30 -1(3)
Pt3 C27 C28 C30 -179.2(16)
C28 C27 C29 C31 4(3)
Pt3 C27 C29 C31 -178.5(14)
C27 C28 C30 C32 -2(3)
C27 C29 C31 C32 -2(3)
C28 C30 C32 C31 4(3)
C28 C30 C32 Pt4 -173.7(15)
C29 C31 C32 C30 -2(3)
C29 C31 C32 Pt4 175.9(14)
C34 N4 C33 C37 1(3)
Pt4 N4 C33 C37 179.2(17)
C33 N4 C34 C35 -1(3)
Pt4 N4 C34 C35 -179.6(16)
N4 C34 C35 C36 2(4)
C34 C35 C36 C37 -3(4)
N4 C33 C37 C36 -2(4)
N4 C33 C37 C38 -173(2)
C35 C36 C37 C33 3(3)
C35 C36 C37 C38 174(2)
C42 C40 C41 C45 2(4)
C39 C40 C41 C45 178(2)
C39 C40 C42 C43 179(2)
C41 C40 C42 C43 -5(4)
C121 O3 C43 C42 -166(2)
C121 O3 C43 C44 9(3)
C40 C42 C43 O3 -179(2)
C40 C42 C43 C44 6(4)
O3 C43 C44 C45 -179(2)
C42 C43 C44 C45 -4(4)
C40 C41 C45 C46 -177(2)
C40 C41 C45 C44 0(4)
C43 C44 C45 C41 1(4)
C43 C44 C45 C46 178(2)
C47 C48 C49 N1 177(2)
C50 C48 C49 N1 -2(4)
C47 C48 C50 C51 -176(2)
C49 C48 C50 C51 3(4)
C48 C50 C51 C52 -1(3)
C50 C51 C52 N1 -2(4)
C48 C49 N1 C52 -1(4)
C48 C49 N1 Pt1 179.5(18)
C51 C52 N1 C49 3(3)
C51 C52 N1 Pt1 -177.7(17)
C57 P1 C53 C54 -137(2)
C55 P1 C53 C54 -32(3)
Pt1 P1 C53 C54 91(2)
C57 P1 C55 C56 -74(2)
C53 P1 C55 C56 178(2)
Pt1 P1 C55 C56 52(2)
C55 P1 C57 C58 -168(2)
C53 P1 C57 C58 -61(2)
Pt1 P1 C57 C58 71(2)
C61 P2 C59 C60 70(2)
C63 P2 C59 C60 178(2)
Pt1 P2 C59 C60 -55(2)
C63 P2 C61 C62 -65(3)
C59 P2 C61 C62 36(3)
Pt1 P2 C61 C62 160(2)
C61 P2 C63 C64 -61(2)
C59 P2 C63 C64 -167(2)
Pt1 P2 C63 C64 71(2)
C67 P3 C65 C66 178.2(18)
C69 P3 C65 C66 -71(2)
Pt2 P3 C65 C66 53(2)
C65 P3 C67 C68 49(3)
C69 P3 C67 C68 -56(3)
Pt2 P3 C67 C68 174.2(19)
C65 P3 C69 C70 -160.5(18)
C67 P3 C69 C70 -49(2)
Pt2 P3 C69 C70 78.3(18)
C75 P4 C71 C72 -62(2)
C73 P4 C71 C72 -172(2)
Pt2 P4 C71 C72 64(2)
C75 P4 C73 C74 70(3)
C71 P4 C73 C74 179(3)
Pt2 P4 C73 C74 -59(3)
C71 P4 C75 C76 -50(3)
C73 P4 C75 C76 54(3)
Pt2 P4 C75 C76 -176(2)
C79 P5 C77 C78 156(2)
C81 P5 C77 C78 47(3)
Pt3 P5 C77 C78 -82(2)
C81 P5 C79 C80 53(2)
C77 P5 C79 C80 -58(2)
Pt3 P5 C79 C80 -180.0(16)
C79 P5 C81 C82 50(2)
C77 P5 C81 C82 159(2)
Pt3 P5 C81 C82 -74(2)
C87 P6 C83 C84 -57(2)
C85 P6 C83 C84 54(2)
Pt3 P6 C83 C84 177.9(15)
C83 P6 C85 C86 67.1(18)
C87 P6 C85 C86 176.9(17)
Pt3 P6 C85 C86 -57.3(17)
C83 P6 C87 C88 -70(2)
C85 P6 C87 C88 -179(2)
Pt3 P6 C87 C88 55(2)
C93 P7 C91 C92 -74(2)
C89 P7 C91 C92 178(2)
Pt4 P7 C91 C92 58(2)
C91 P7 C93 C94 -166(2)
C89 P7 C93 C94 -58(2)
Pt4 P7 C93 C94 64(2)
C97 P8 C95 C96 -63(2)
C99 P8 C95 C96 -170.0(18)
Pt4 P8 C95 C96 67.8(19)
C95 P8 C97 C98 -56(2)
C99 P8 C97 C98 52(2)
Pt4 P8 C97 C98 173.2(17)
C95 P8 C99 C100 163.8(18)
C97 P8 C99 C100 55(2)
Pt4 P8 C99 C100 -70.5(19)
C17 O1 C101 C102 -64(3)
O1 C101 C102 C103 -154(2)
C101 C102 C103 C104 -171(2)
C105 O2 C104 C103 173.8(19)
C102 C103 C104 O2 -62(3)
C104 O2 C105 C106 15(3)
C104 O2 C105 C118 -162(2)
O2 C105 C106 C107 -177.0(16)
C118 C105 C106 C107 0.5(11)
C105 C106 C107 C108 0.7(12)
C106 C107 C108 C109 178.8(15)
C106 C107 C108 C119 -2(2)
C107 C108 C109 C110 179(2)
C119 C108 C109 C110 0(3)
C108 C109 C110 C111 1(4)
C109 C110 C111 C120 -1(4)
C109 C110 C111 C112 -179(2)
C120 C111 C112 C113 2(4)
C110 C111 C112 C113 180(3)
C107 C108 C119 C118 2(3)
C109 C108 C119 C118 -178.5(19)
C107 C108 C119 C120 179.2(18)
C109 C108 C119 C120 -2(3)
C108 C119 C118 C105 -1(3)
C120 C119 C118 C105 -178.2(18)
C108 C119 C118 C117 178(2)
C120 C119 C118 C117 2(3)
O2 C105 C118 C119 177.5(19)
C106 C105 C118 C119 0(2)
O2 C105 C118 C117 -2(3)
C106 C105 C118 C117 -179.9(15)
C119 C118 C117 C116 2(3)
C105 C118 C117 C116 -179(2)
C118 C117 C116 C115 -2(4)
C117 C116 C115 C114 -177(3)
C117 C116 C115 C120 0(4)
C116 C115 C114 C113 179(3)
C120 C115 C114 C113 2(4)
C115 C114 C113 C112 0(4)
C111 C112 C113 C114 -2(4)
C112 C111 C120 C119 178(2)
C110 C111 C120 C119 0(4)
C112 C111 C120 C115 0(4)
C110 C111 C120 C115 -178(2)
C118 C119 C120 C111 179(2)
C108 C119 C120 C111 2(3)
C118 C119 C120 C115 -4(3)
C108 C119 C120 C115 179(2)
C114 C115 C120 C111 -2(3)
C116 C115 C120 C111 -179(2)
C114 C115 C120 C119 -180(2)
C116 C115 C120 C119 4(3)
C43 O3 C121 C122 178.3(19)
O3 C121 C122 C123 -60(3)
C121 C122 C123 C124 -174(2)
C125 O4 C124 C123 179.3(19)
C122 C123 C124 O4 69(3)
C124 O4 C125 C126 1(2)
C124 O4 C125 C138 179.2(19)
O4 C125 C126 C127 176.2(16)
C138 C125 C126 C127 -1.9(12)
C125 C126 C127 C128 4.3(14)
C126 C127 C128 C129 -177.8(17)
C126 C127 C128 C139 -7(3)
C127 C128 C129 C130 173(2)
C139 C128 C129 C130 2(3)
C128 C129 C130 C131 0(4)
C129 C130 C131 C132 -177(2)
C129 C130 C131 C140 0(4)
C140 C131 C132 C133 4(4)
C130 C131 C132 C133 -178(3)
C131 C132 C133 C134 -3(4)
C132 C133 C134 C135 -1(4)
C133 C134 C135 C140 3(4)
C133 C134 C135 C136 -175(2)
C140 C135 C136 C137 -1(4)
C134 C135 C136 C137 177(2)
C135 C136 C137 C138 2(4)
C136 C137 C138 C139 -3(3)
C136 C137 C138 C125 -179(2)
C126 C125 C138 C137 178.9(16)
O4 C125 C138 C137 1(3)
C126 C125 C138 C139 2(2)
O4 C125 C138 C139 -176.3(18)
C137 C138 C139 C140 2(3)
C125 C138 C139 C140 179.2(18)
C137 C138 C139 C128 179(2)
C125 C138 C139 C128 -4(3)
C127 C128 C139 C140 -177(2)
C129 C128 C139 C140 -5(3)
C127 C128 C139 C138 7(3)
C129 C128 C139 C138 178(2)
C138 C139 C140 C131 -177(2)
C128 C139 C140 C131 6(3)
C138 C139 C140 C135 -1(3)
C128 C139 C140 C135 -178(2)
C132 C131 C140 C139 174(2)
C130 C131 C140 C139 -4(3)
C132 C131 C140 C135 -2(3)
C130 C131 C140 C135 -180(2)
C134 C135 C140 C139 -177(2)
C136 C135 C140 C139 0(3)
C134 C135 C140 C131 -1(3)
C136 C135 C140 C131 177(2)
O6 S1 C141 F2 -58.8(16)
O5 S1 C141 F2 61.7(17)
O7 S1 C141 F2 -176.9(15)
O6 S1 C141 F3 60.3(15)
O5 S1 C141 F3 -179.2(15)
O7 S1 C141 F3 -57.8(15)
O6 S1 C141 F1 -179.3(14)
O5 S1 C141 F1 -58.8(16)
O7 S1 C141 F1 62.6(15)
O9 S2 C142 F6 -58.8(19)
O8 S2 C142 F6 177.2(17)
O10 S2 C142 F6 59.1(17)
O9 S2 C142 F5 60(2)
O8 S2 C142 F5 -64.4(19)
O10 S2 C142 F5 177.5(17)
O9 S2 C142 F4 -179.5(19)
O8 S2 C142 F4 56.5(19)
O10 S2 C142 F4 -61.6(18)
O12A S3A C14A F8A -62.1(19)
O13A S3A C14A F8A 57(2)
O11A S3A C14A F8A 179.9(18)
O12A S3A C14A F9A 56.6(18)
O13A S3A C14A F9A 175.8(18)
O11A S3A C14A F9A -61.4(19)
O12A S3A C14A F7A 178.2(17)
O13A S3A C14A F7A -63(2)
O11A S3A C14A F7A 60.2(18)
O12B S3B C14B F8B -60(3)
O11B S3B C14B F8B 179(2)
O13B S3B C14B F8B 57(3)
O12B S3B C14B F9B 61(3)
O11B S3B C14B F9B -60(3)
O13B S3B C14B F9B 178(3)
O12B S3B C14B F7B -178(3)
O11B S3B C14B F7B 61(3)
O13B S3B C14B F7B -61(3)
O15 S4 C144 F12 177(2)
O14 S4 C144 F12 -60(2)
O16 S4 C144 F12 59.7(19)
O15 S4 C144 F11 57(2)
O14 S4 C144 F11 179.9(19)
O16 S4 C144 F11 -60.2(19)
O15 S4 C144 F10 -61(2)
O14 S4 C144 F10 61(2)
O16 S4 C144 F10 -178.8(19)
